data_1576885
loop_
_publ_author_name
'Wang, Xiuzhen'
'Chen, Yi-An'
'Yi, Xiaofeng'
'Chen, Shumei'
'Zhang, Jian'

_publ_section_title
;
 Record-large indium-oxo clusters: synthesis, hierarchical assembly, and
 efficient optical limiting.
;
_journal_issue 18
_journal_name_full 'Chemical science'
_journal_page_first 9256
_journal_page_last 9263
_journal_paper_doi 10.1039/d6sc00913a
_journal_volume 17
_journal_year 2026
_chemical_formula_moiety 'C85.3 H122.6 In15 N7 O45, C7 H6 O2, 1.49(H2 O), [+ solvents]'
_chemical_formula_sum 'C96.3 H147.58 In15 N7 O52.49'
_chemical_formula_weight 3965.53
_space_group_crystal_system triclinic
_space_group_IT_number 2
_space_group_name_Hall '-P 1'
_space_group_name_H-M_alt 'P -1'
_atom_sites_solution_hydrogens mixed
_atom_sites_solution_primary dual
_audit_block_doi 10.5517/ccdc.csd.cc2pw2th
_audit_creation_date 2026-03-12
_audit_creation_method
;
Olex2 1.5
(compiled 2025.07.13 svn.rb7424aed for OlexSys, GUI svn.r7314)
;
_audit_update_record
;
2026-03-12 deposited with the CCDC.	2026-03-16 downloaded from the CCDC.
;
_cell_angle_alpha 76.0650(10)
_cell_angle_beta 87.6540(10)
_cell_angle_gamma 70.4950(10)
_cell_formula_units_Z 2
_cell_length_a 15.6948(3)
_cell_length_b 17.2125(2)
_cell_length_c 24.8215(4)
_cell_measurement_reflns_used 59585
_cell_measurement_temperature 100.00(10)
_cell_measurement_theta_max 32.6420
_cell_measurement_theta_min 1.8730
_cell_volume 6128.91(18)
_computing_cell_refinement 'CrysAlisPro 1.171.43.101a (Rigaku OD, 2023)'
_computing_data_collection 'CrysAlisPro system (CCD 43.101a 64-bit (release 13-12-2023))'
_computing_data_reduction 'CrysAlisPro 1.171.43.101a (Rigaku OD, 2023)'
_computing_molecular_graphics 'Olex2 1.5 (Dolomanov et al., 2009)'
_computing_publication_material 'Olex2 1.5 (Dolomanov et al., 2009)'
_computing_structure_refinement 'SHELXL 2018/3 (Sheldrick, 2015)'
_computing_structure_solution 'SHELXT 2018/2 (Sheldrick, 2018)'
_diffrn_ambient_environment N~2~
_diffrn_ambient_temperature 100.00(10)
_diffrn_detector 'Hybrid Pixel Array Detector'
_diffrn_detector_area_resol_mean 10.0000
_diffrn_detector_type HyPix
_diffrn_measured_fraction_theta_full 0.999
_diffrn_measured_fraction_theta_max 0.855
_diffrn_measurement_details
;
List of Runs (angles in degrees, time in seconds):

  # Type    Start    End  Width  t~exp~   \w     \q     \k     \f   Frames
#--------------------------------------------------------------------------
  1  \w    -41.00  25.00   0.50    7.33    --   -9.69  98.00 150.00  132
  2  \w    -22.00  42.00   0.50    7.33    --    9.85 -98.00  43.00  128
  3  \w    -22.00  25.00   0.50    7.33    --    9.85  98.00 150.00   94
  4  \w     -3.00  83.00   0.50    7.33    --    9.85  38.00  90.00  172
  5  \w    -18.00  42.00   0.50    7.33    --    9.85 -99.00 -60.00  120
  6  \w     -5.00  77.00   0.50    7.33    --    9.85  57.00 150.00  164
  7  \w    -63.00  22.00   0.50    7.33    --    9.85 -19.00-180.00  170
  8  \w     17.00  43.00   0.50    7.33    --    9.85  57.00 -30.00   52
  9  \w    -62.00  32.00   0.50    7.33    --    9.85 -77.00 -30.00  188
;
_diffrn_measurement_device 'four-circle diffractometer'
_diffrn_measurement_device_type 'XtaLAB Synergy R, HyPix'
_diffrn_measurement_method '\w scans'
_diffrn_orient_matrix_type 'CrysAlisPro convention (1999,Acta A55,543-557)'
_diffrn_orient_matrix_UB_11 0.0230887000
_diffrn_orient_matrix_UB_12 -0.0440950000
_diffrn_orient_matrix_UB_13 0.0032539000
_diffrn_orient_matrix_UB_21 0.0144540000
_diffrn_orient_matrix_UB_22 0.0080059000
_diffrn_orient_matrix_UB_23 -0.0276204000
_diffrn_orient_matrix_UB_31 0.0395092000
_diffrn_orient_matrix_UB_32 0.0045575000
_diffrn_orient_matrix_UB_33 0.0097472000
_diffrn_radiation_monochromator mirror
_diffrn_radiation_probe x-ray
_diffrn_radiation_type 'Mo K\a'
_diffrn_radiation_wavelength 0.71073
_diffrn_reflns_av_R_equivalents 0.0307
_diffrn_reflns_av_unetI/netI 0.0348
_diffrn_reflns_Laue_measured_fraction_full 0.999
_diffrn_reflns_Laue_measured_fraction_max 0.855
_diffrn_reflns_limit_h_max 20
_diffrn_reflns_limit_h_min -23
_diffrn_reflns_limit_k_max 25
_diffrn_reflns_limit_k_min -24
_diffrn_reflns_limit_l_max 36
_diffrn_reflns_limit_l_min -35
_diffrn_reflns_number 138764
_diffrn_reflns_point_group_measured_fraction_full 0.999
_diffrn_reflns_point_group_measured_fraction_max 0.855
_diffrn_reflns_theta_full 25.242
_diffrn_reflns_theta_max 32.594
_diffrn_reflns_theta_min 1.866
_diffrn_source 'micro-focus sealed X-ray tube'
_diffrn_source_type 'Mova (Mo) X-ray Source'
_exptl_absorpt_coefficient_mu 2.855
_exptl_absorpt_correction_T_max 1.00000
_exptl_absorpt_correction_T_min 0.95985
_exptl_absorpt_correction_type multi-scan
_exptl_absorpt_process_details
;
CrysAlisPro 1.171.43.101a (Rigaku Oxford Diffraction, 2023)
Empirical absorption correction using spherical harmonics,
implemented in SCALE3 ABSPACK scaling algorithm.
;
_exptl_crystal_colour 'clear light colourless'
_exptl_crystal_colour_lustre clear
_exptl_crystal_colour_modifier light
_exptl_crystal_colour_primary colourless
_exptl_crystal_density_diffrn 2.149
_exptl_crystal_description block
_exptl_crystal_F_000 3859
_exptl_crystal_size_max 0.01
_exptl_crystal_size_mid 0.01
_exptl_crystal_size_min 0.01
_refine_diff_density_max 1.747
_refine_diff_density_min -1.802
_refine_diff_density_rms 0.128
_refine_ls_extinction_method none
_refine_ls_goodness_of_fit_ref 1.029
_refine_ls_hydrogen_treatment constr
_refine_ls_matrix_type full
_refine_ls_number_parameters 1668
_refine_ls_number_reflns 38239
_refine_ls_number_restraints 1023
_refine_ls_restrained_S_all 1.022
_refine_ls_R_factor_all 0.0424
_refine_ls_R_factor_gt 0.0284
_refine_ls_shift/su_max 0.004
_refine_ls_shift/su_mean 0.000
_refine_ls_structure_factor_coef Fsqd
_refine_ls_weighting_details 'w=1/[\s^2^(Fo^2^)+(0.0219P)^2^+9.0601P] where P=(Fo^2^+2Fc^2^)/3'
_refine_ls_weighting_scheme calc
_refine_ls_wR_factor_gt 0.0599
_refine_ls_wR_factor_ref 0.0637
_reflns_Friedel_coverage 0.000
_reflns_number_gt 30542
_reflns_number_total 38239
_reflns_threshold_expression 'I > 2\s(I)'
_cod_data_source_file d6sc00913a2.cif
_cod_data_source_block InOC-38_auto
_cod_depositor_comments 'Adding full bibliography for 1576882--1576886.cif.'
_cod_original_cell_volume 6128.91(17)
_cod_original_formula_sum 'C96.30 H147.58 In15 N7 O52.49'
_cod_database_code 1576885
_shelx_shelxl_version_number 2018/3
_chemical_oxdiff_formula 'C H O N In'
_shelx_space_group_comment
;
The symmetry employed for this shelxl refinement is uniquely defined
by the following loop, which should always be used as a source of
symmetry information in preference to the above space-group names.
They are only intended as comments.
;
_cell_oxdiff_angle_alpha 76.0648(12)
_cell_oxdiff_angle_beta 87.6536(14)
_cell_oxdiff_angle_gamma 70.4953(14)
_cell_oxdiff_length_a 15.6948(3)
_cell_oxdiff_length_b 17.2125(2)
_cell_oxdiff_length_c 24.8215(4)
_cell_oxdiff_measurement_reflns_used 59585
_cell_oxdiff_volume 6128.91(16)
_shelx_estimated_absorpt_t_max 0.972
_shelx_estimated_absorpt_t_min 0.972
_exptl_absorpt_special_details A
_olex2_refinement_description
;
1. Restrained distances
 C60A-C52A
 1.5 with sigma of 0.02
 O42A-C60A
 1.2 with sigma of 0.02
 O45A-C60A
 1.3 with sigma of 0.02
 C74A-C63A
 1.5 with sigma of 0.02
 O46A-C63A
 1.3 with sigma of 0.02
 O47A-C63A
 1.2 with sigma of 0.02
 C40A-C14A
 1.5 with sigma of 0.02
 O41A-C14A
 1.3 with sigma of 0.02
 O32A-C14A
 1.2 with sigma of 0.02
 N7-C55 = N7-C55A = N7-C59A = N7-C59 = N7-C45A = N7-C45
 1.45 with sigma of 0.02
 C61-C45 = C61A-C45A = C68A-C55A = C68-C55 = C59A-C58A = C59-C58
 1.54 with sigma of 0.02
 O16-C68A = O16-C68 = O21-C58A = O21-C58 = O26-C61 = O26-C61A
 1.4 with sigma of 0.02
2. Uiso/Uaniso restraints and constraints
O32 \\sim O41 \\sim C14 \\sim C40 \\sim C47 \\sim C78 \\sim C86 \\sim C89 \\sim
C91 \\sim C40A \\sim C47A \\sim C78A \\sim C86A \\sim C89A \\sim C91A \\sim
O32A \\sim O41A \\sim C14A: within 2A with sigma of 0.01 and sigma for terminal
atoms of 0.02 within 2A
O42 \\sim O45 \\sim C48 \\sim C49 \\sim C52 \\sim C60 \\sim C62 \\sim C66 \\sim
C79 \\sim O42A \\sim O45A \\sim C48A \\sim C49A \\sim C52A \\sim C60A \\sim
C62A \\sim C66A \\sim C79A: within 2A with sigma of 0.01 and sigma for terminal
atoms of 0.02 within 2A
C83A \\sim C90A \\sim C92A \\sim C74A \\sim C88A \\sim C63A \\sim C85A \\sim
O46A \\sim O47A \\sim C83 \\sim O46 \\sim C63 \\sim O47 \\sim C74 \\sim C85
\\sim C90 \\sim C88 \\sim C92: within 2A with sigma of 0.01 and sigma for
terminal atoms of 0.02 within 2A
N7 \\sim C55 \\sim C58 \\sim C59 \\sim C68 \\sim C55A \\sim C68A \\sim C59A
\\sim C58A \\sim C45 \\sim C61 \\sim C45A \\sim C61A \\sim O26 \\sim O16 \\sim
O21: within 2A with sigma of 0.01 and sigma for terminal atoms of 0.02 within 2A
Uanis(C91) \\sim Ueq: with sigma of 0.01 and sigma for terminal atoms of 0.02
3. Others
 Sof(O42A)=Sof(O45A)=Sof(H45C)=Sof(C48A)=Sof(H48A)=Sof(C49A)=Sof(H49A)=
 Sof(C52A)=Sof(C66A)=Sof(H66A)=Sof(C79A)=Sof(H79A)=Sof(C62A)=Sof(H62A)=
 Sof(C60A)=1-FVAR(1)
 Sof(O42)=Sof(O45)=Sof(H45)=Sof(C49)=Sof(H49)=Sof(C48)=Sof(H48)=Sof(C62)=
 Sof(H62)=Sof(C79)=Sof(H79)=Sof(C66)=Sof(H66)=Sof(C52)=Sof(C60)=FVAR(1)
 Sof(C90A)=Sof(H90A)=Sof(C92A)=Sof(H92A)=Sof(C88A)=Sof(H88A)=Sof(C85A)=
 Sof(H85A)=Sof(C74A)=Sof(C83A)=Sof(H83A)=Sof(O46A)=Sof(H46C)=Sof(C63A)=
 Sof(O47A)=1-FVAR(2)
 Sof(O46)=Sof(O47)=Sof(H47B)=Sof(C63)=Sof(C88)=Sof(H88)=Sof(C85)=Sof(H85)=
 Sof(C74)=Sof(C83)=Sof(H83)=Sof(C90)=Sof(H90)=Sof(C92)=Sof(H92)=FVAR(2)
 Sof(C86A)=Sof(H86A)=Sof(C78A)=Sof(H78A)=Sof(C47A)=Sof(H47A)=Sof(C40A)=
 Sof(C89A)=Sof(H89A)=Sof(C91A)=Sof(H91A)=Sof(O32A)=Sof(O41A)=Sof(C14A)=1-FVAR(3)
 Sof(O32)=Sof(O41)=Sof(C14)=Sof(C40)=Sof(C89)=Sof(H89)=Sof(C91)=Sof(H91)=
 Sof(C86)=Sof(H86)=Sof(C78)=Sof(H78)=Sof(C47)=Sof(H47)=FVAR(3)
 Sof(C55A)=Sof(H55C)=Sof(H55D)=Sof(C68A)=Sof(H68C)=Sof(H68D)=Sof(C59A)=
 Sof(H59C)=Sof(H59D)=Sof(C58A)=Sof(H58C)=Sof(H58D)=Sof(C45A)=Sof(H45D)=
 Sof(H45E)=Sof(C61A)=Sof(H61C)=Sof(H61D)=1-FVAR(4)
 Sof(C45)=Sof(H45A)=Sof(H45B)=Sof(C55)=Sof(H55A)=Sof(H55B)=Sof(C58)=Sof(H58A)=
 Sof(H58B)=Sof(C59)=Sof(H59A)=Sof(H59B)=Sof(C61)=Sof(H61A)=Sof(H61B)=Sof(C68)=
 Sof(H68A)=Sof(H68B)=FVAR(4)
 Fixed Sof: H14(0.2) H18(0.5) C81(0.8) H81A(0.8) H81B(0.8) H81C(0.8) C18(0.5)
 H18A(0.5) H18B(0.5) H18C(0.5) O13(0.5) H13C(0.5) H13D(0.5) O48(0.2) H48B(0.2)
 H48C(0.2) O49(0.79) H49B(0.79) H49C(0.79)
 Fixed Y: C14(0.873311)
4.a Riding coordinates:
 O14(H14), O18(H18), O13(H13C,H13D), O48(H48B,H48C), O49(H49B,H49C)
4.b Ternary CH refined with riding coordinates:
 O12(H12)
4.c Secondary CH2 refined with riding coordinates:
 C2(H2A,H2B), C3(H3A,H3B), C5(H5A,H5B), C7(H7A,H7B), C8(H8A,H8B), C9(H9A,H9B),
 C10(H10A,H10B), C11(H11A,H11B), C12(H12A,H12B), C13(H13A,H13B), C15(H15A,H15B),
  C16(H16A,H16B), C17(H17A,H17B), C93(H93A,H93B), C19(H19A,H19B), C20(H20A,
 H20B), C21(H21A,H21B), C23(H23A,H23B), C24(H24A,H24B), C25(H25A,H25B),
 C26(H26A,H26B), C27(H27A,H27B), C28(H28A,H28B), C31(H31A,H31B), C32(H32A,H32B),
  C33(H33A,H33B), C34(H34A,H34B), C35(H35A,H35B), C36(H36A,H36B), C38(H38A,
 H38B), C39(H39A,H39B), C42(H42A,H42B), C44(H44A,H44B), C45(H45A,H45B),
 C46(H46A,H46B), C55(H55A,H55B), C56(H56A,H56B), C58(H58A,H58B), C59(H59A,H59B),
  C61(H61A,H61B), C65(H65A,H65B), C68(H68A,H68B), C55A(H55C,H55D), C68A(H68C,
 H68D), C59A(H59C,H59D), C58A(H58C,H58D), C45A(H45D,H45E), C61A(H61C,H61D)
4.d Aromatic/amide H refined with riding coordinates:
 O(H), C22(H22), C67(H67), C71(H71), C75(H75), C41(H41), C89(H89), C91(H91),
 C86(H86), C78(H78), C47(H47), C49(H49), C48(H48), C62(H62), C79(H79), C66(H66),
  C64(H64), C69(H69), C80(H80), C84(H84), C77(H77), C72(H72), C50(H50),
 C54(H54), C87(H87), C82(H82), C73(H73), C70(H70), C51(H51), C37(H37), C76(H76),
  C88(H88), C85(H85), C83(H83), C90(H90), C92(H92), C48A(H48A), C49A(H49A),
 C66A(H66A), C79A(H79A), C62A(H62A), C90A(H90A), C92A(H92A), C88A(H88A),
 C85A(H85A), C83A(H83A), C86A(H86A), C78A(H78A), C47A(H47A), C89A(H89A),
 C91A(H91A)
4.e Fitted hexagon refined as free rotating group:
 C4(C22,C67,C71,C75,C41), C40(C89,C91,C86,C78,C47), C49(C48,C62,C79,C66,C52),
 C64(C57,C69,C80,C84,C77), C72(C50,C43,C54,C87,C82), C73(C70,C51,C29,C37,C76),
 C88(C85,C74,C83,C90,C92), C48A(C49A,C52A,C66A,C79A,C62A), C90A(C92A,C88A,C85A,
 C74A,C83A), C86A(C78A,C47A,C40A,C89A,C91A)
4.f Tetrahedral OH refined with riding coordinates:
 O44(H44), O45(H45), O47(H47B), O45A(H45C), O46A(H46C)
4.g Idealised Me refined as rotating group:
 C81(H81A,H81B,H81C), C18(H18A,H18B,H18C)
;
_smtbx_masks_special_details
;
A solvent mask was calculated and 134 electrons were 
found in a volume of 720\%A^3^ in 3 voids per unit cell. 
This is consistent with the presence of 
4[CH4O] per Asymmetric Unit 
which account for 144 electrons 
per unit cell.
;
_smtbx_masks_void_probe_radius 1.2
_smtbx_masks_void_truncation_radius 1.2
_olex2_submission_special_instructions 'No special instructions were received'
_oxdiff_exptl_absorpt_empirical_details
;
Empirical correction (ABSPACK) includes:
- Absorption correction using spherical harmonics
- Frame scaling
;
_oxdiff_exptl_absorpt_empirical_full_max 1.072
_oxdiff_exptl_absorpt_empirical_full_min 0.944

loop_
_space_group_symop_operation_xyz
'x, y, z'
'-x, -y, -z'

loop_
_atom_site_label
_atom_site_type_symbol
_atom_site_fract_x
_atom_site_fract_y
_atom_site_fract_z
_atom_site_U_iso_or_equiv
_atom_site_adp_type
_atom_site_occupancy
_atom_site_site_symmetry_order
_atom_site_calc_flag
_atom_site_refinement_flags_posn
_atom_site_refinement_flags_adp
_atom_site_refinement_flags_occupancy
_atom_site_disorder_assembly
_atom_site_disorder_group
In1 In 0.47975(2) 0.63234(2) 0.79968(2) 0.01324(4) Uani 1 1 d . . . . .
In2 In 0.69642(2) 0.56471(2) 0.71298(2) 0.01242(3) Uani 1 1 d . . . . .
In3 In 0.53862(2) 0.43200(2) 0.74475(2) 0.01347(4) Uani 1 1 d . . . . .
In4 In 0.36198(2) 0.61008(2) 0.68933(2) 0.01561(4) Uani 1 1 d . . . . .
In5 In 0.82098(2) 0.55047(2) 0.82599(2) 0.01572(4) Uani 1 1 d . . . . .
In6 In 0.63854(2) 0.73274(2) 0.76948(2) 0.01530(4) Uani 1 1 d . . . . .
In7 In 0.50170(2) 0.73702(2) 0.66636(2) 0.01715(4) Uani 1 1 d . . . . .
In8 In 0.55037(2) 0.55996(2) 0.61432(2) 0.01650(4) Uani 1 1 d . . . . .
In9 In 0.68822(2) 0.43014(2) 0.86134(2) 0.01482(4) Uani 1 1 d . . . . .
In10 In 0.72509(2) 0.37925(2) 0.66810(2) 0.01758(4) Uani 1 1 d . . . . .
In11 In 0.35195(2) 0.48361(2) 0.81670(2) 0.01629(4) Uani 1 1 d . . . . .
In12 In 0.86276(2) 0.37326(2) 0.77684(2) 0.01846(4) Uani 1 1 d . . . . .
In13 In 0.54412(2) 0.32149(2) 0.88451(2) 0.01693(4) Uani 1 1 d . . . . .
In14 In 0.72451(2) 0.25757(2) 0.80408(2) 0.02005(4) Uani 1 1 d . . . . .
In15 In 0.85476(2) 0.71012(2) 0.72685(2) 0.01923(4) Uani 1 1 d . . . . .
O1 O 0.57830(12) 0.64976(11) 0.74015(7) 0.0136(3) Uani 1 1 d . . . . .
O2 O 0.75104(12) 0.48143(11) 0.79051(7) 0.0149(4) Uani 1 1 d . . . . .
O3 O 0.62554(12) 0.48679(12) 0.69360(7) 0.0149(4) Uani 1 1 d . . . . .
O4 O 0.45235(13) 0.65665(12) 0.64018(7) 0.0170(4) Uani 1 1 d . . . . .
O5 O 0.62022(12) 0.37354(11) 0.81837(7) 0.0152(4) Uani 1 1 d . . . . .
O6 O 0.44527(12) 0.54039(11) 0.76904(7) 0.0142(3) Uani 1 1 d . . . . .
O7 O 0.79477(14) 0.31244(12) 0.74164(8) 0.0206(4) Uani 1 1 d . . . . .
O8 O 0.76428(12) 0.63842(12) 0.74092(7) 0.0157(4) Uani 1 1 d . . . . .
O9 O 0.37261(13) 0.66055(12) 0.85910(8) 0.0189(4) Uani 1 1 d . . . . .
O10 O 0.80573(13) 0.46788(12) 0.68128(8) 0.0174(4) Uani 1 1 d . . . . .
O11 O 0.38129(13) 0.71556(12) 0.73098(8) 0.0176(4) Uani 1 1 d . . . . .
O12 O 0.45178(13) 0.36989(12) 0.79843(8) 0.0180(4) Uani 1 1 d . . . . .
H12 H 0.430289 0.328763 0.785326 0.027 Uiso 1 1 calc R U . . .
O O 0.58081(13) 0.54705(12) 0.86089(8) 0.0193(4) Uani 1 1 d . . . . .
H H 0.577716 0.564181 0.894758 0.023 Uiso 1 1 calc R U . . .
O14 O 0.80181(13) 0.31279(13) 0.85322(8) 0.0211(4) Uani 1 1 d . . . . .
H14 H 0.844433 0.282593 0.878519 0.032 Uiso 0.2 1 d R U P A 2
O15 O 0.27954(13) 0.54014(13) 0.73765(8) 0.0192(4) Uani 1 1 d . . . . .
O16 O 0.77841(14) 0.46908(14) 0.89956(8) 0.0232(4) Uani 1 1 d D U . . .
O17 O 0.63212(13) 0.64661(12) 0.63219(7) 0.0161(4) Uani 1 1 d . . . . .
O18 O 0.45546(13) 0.48763(13) 0.66842(8) 0.0188(4) Uani 1 1 d . . . . .
H18 H 0.441044 0.460688 0.646712 0.028 Uiso 0.5 1 d R U P B 2
O19 O 0.43823(14) 0.43473(13) 0.88872(8) 0.0203(4) Uani 1 1 d . . . . .
O20 O 0.64196(15) 0.35421(13) 0.92771(8) 0.0222(4) Uani 1 1 d . . . . .
O21 O 0.70846(14) 0.65241(14) 0.84548(8) 0.0227(4) Uani 1 1 d D U . . .
O22 O 0.51584(13) 0.73345(12) 0.81910(8) 0.0198(4) Uani 1 1 d . . . . .
O23 O 0.92818(13) 0.43445(13) 0.81875(8) 0.0222(4) Uani 1 1 d . . . . .
O24 O 0.62205(14) 0.31893(12) 0.71975(8) 0.0210(4) Uani 1 1 d . . . . .
O25 O 0.64636(14) 0.45111(13) 0.59384(8) 0.0222(4) Uani 1 1 d . . . . .
O26 O 0.91774(14) 0.61804(14) 0.79986(8) 0.0230(4) Uani 1 1 d D U . . .
O27 O 0.27658(14) 0.59550(13) 0.84390(8) 0.0228(4) Uani 1 1 d . . . . .
O28 O 0.57715(14) 0.80622(13) 0.68886(9) 0.0236(4) Uani 1 1 d . . . . .
O29 O 0.44287(14) 0.58479(14) 0.55066(8) 0.0228(4) Uani 1 1 d . . . . .
O30 O 0.65229(15) 0.21013(13) 0.87569(9) 0.0256(4) Uani 1 1 d . . . . .
O31 O 0.74188(15) 0.79509(14) 0.75454(10) 0.0276(5) Uani 1 1 d . . . . .
O32 O 0.383(3) 0.8669(17) 0.6431(10) 0.018(2) Uani 0.45(2) 1 d . U P C 1
O33 O 0.84577(15) 0.32548(14) 0.61073(9) 0.0264(5) Uani 1 1 d . . . . .
O34 O 0.96515(15) 0.64059(14) 0.67769(9) 0.0285(5) Uani 1 1 d . . . . .
O35 O 0.26017(15) 0.41686(15) 0.84128(9) 0.0273(5) Uani 1 1 d . . . . .
O36 O 0.73893(16) 0.26878(14) 0.62965(9) 0.0289(5) Uani 1 1 d . . . . .
O37 O 0.85134(17) 0.15053(14) 0.82185(11) 0.0381(6) Uani 1 1 d . . . . .
O38 O 0.96495(15) 0.23280(14) 0.80126(10) 0.0323(5) Uani 1 1 d . . . . .
O39 O 0.30366(14) 0.61761(14) 0.60544(8) 0.0238(4) Uani 1 1 d . . . . .
O40 O 0.84180(15) 0.73168(16) 0.63261(9) 0.0307(5) Uani 1 1 d . . . . .
O41 O 0.4898(12) 0.8353(12) 0.5791(11) 0.020(2) Uani 0.45(2) 1 d . U P C 1
O42 O 0.9251(2) 0.7996(2) 0.71316(13) 0.0262(7) Uani 0.819(4) 1 d . U P D 1
O43 O 0.45527(16) 0.24018(14) 0.89969(9) 0.0292(5) Uani 1 1 d . . . . .
N1 N 0.21918(16) 0.71286(16) 0.68200(10) 0.0199(5) Uani 1 1 d . . . . .
N2 N 0.60737(16) 0.61654(16) 0.52818(9) 0.0214(5) Uani 1 1 d . . . . .
N3 N 0.57072(18) 0.87345(16) 0.78273(11) 0.0260(5) Uani 1 1 d . . . . .
N4 N 0.51073(18) 0.29898(16) 0.98071(10) 0.0227(5) Uani 1 1 d . . . . .
N5 N 0.99054(16) 0.37374(16) 0.72386(10) 0.0221(5) Uani 1 1 d . . . . .
N6 N 0.6899(2) 0.14622(17) 0.77833(12) 0.0347(7) Uani 1 1 d . . . . .
N7 N 0.87437(17) 0.57123(17) 0.90774(10) 0.0236(5) Uani 1 1 d D U . . .
C1 C 0.29653(19) 0.65061(17) 0.86130(10) 0.0181(5) Uani 1 1 d . . . . .
O44 O 0.2204(2) 0.45108(18) 0.92278(11) 0.0451(7) Uani 1 1 d . . . . .
H44 H 0.225797 0.497723 0.906127 0.068 Uiso 1 1 calc R U . . .
C2 C 0.6378(2) 0.3522(2) 0.98462(11) 0.0251(6) Uani 1 1 d . . . . .
H2A H 0.602237 0.409138 0.989952 0.030 Uiso 1 1 calc R U . . .
H2B H 0.699540 0.335980 1.001062 0.030 Uiso 1 1 calc R U . . .
C3 C 0.4285(2) 0.45507(19) 0.94111(11) 0.0237(6) Uani 1 1 d . . . . .
H3A H 0.369299 0.499674 0.941706 0.028 Uiso 1 1 calc R U . . .
H3B H 0.476760 0.477160 0.947809 0.028 Uiso 1 1 calc R U . . .
C4 C 0.22065(11) 0.70951(12) 0.88540(8) 0.0210(6) Uani 1 1 d G . . . .
C22 C 0.22546(12) 0.78568(13) 0.89243(9) 0.0292(7) Uani 1 1 d G . . . .
H22 H 0.277920 0.800708 0.882253 0.035 Uiso 1 1 calc R U . . .
C67 C 0.15349(15) 0.83986(12) 0.91435(11) 0.0480(10) Uani 1 1 d G . . . .
H67 H 0.156776 0.891913 0.919159 0.058 Uiso 1 1 calc R U . . .
C71 C 0.07673(13) 0.81787(16) 0.92925(12) 0.0564(13) Uani 1 1 d G . . . .
H71 H 0.027547 0.854896 0.944231 0.068 Uiso 1 1 calc R U . . .
C75 C 0.07193(12) 0.74170(17) 0.92222(11) 0.0466(10) Uani 1 1 d G . . . .
H75 H 0.019461 0.726676 0.932396 0.056 Uiso 1 1 calc R U . . .
C41 C 0.14389(14) 0.68753(12) 0.90029(9) 0.0303(7) Uani 1 1 d G . . . .
H41 H 0.140605 0.635470 0.895490 0.036 Uiso 1 1 calc R U . . .
C5 C 0.4566(2) 0.81152(18) 0.82633(13) 0.0226(6) Uani 1 1 d . . . . .
H5A H 0.423785 0.802061 0.860879 0.027 Uiso 1 1 calc R U . . .
H5B H 0.411534 0.838320 0.794773 0.027 Uiso 1 1 calc R U . . .
O45 O 0.9293(2) 0.8177(2) 0.79906(12) 0.0384(8) Uani 0.819(4) 1 d . U P D 1
H45 H 0.966259 0.827966 0.817452 0.058 Uiso 0.819(4) 1 calc R U P D 1
C6 C 0.8099(2) 0.27201(19) 0.60523(12) 0.0230(6) Uani 1 1 d . . . . .
C7 C 0.5095(2) 0.87008(19) 0.82965(13) 0.0261(6) Uani 1 1 d . . . . .
H7A H 0.466906 0.927861 0.828446 0.031 Uiso 1 1 calc R U . . .
H7B H 0.545383 0.849103 0.865256 0.031 Uiso 1 1 calc R U . . .
C8 C 0.87962(18) 0.48084(19) 0.64976(11) 0.0202(6) Uani 1 1 d . . . . .
H8A H 0.892199 0.529947 0.657349 0.024 Uiso 1 1 calc R U . . .
H8B H 0.863220 0.494265 0.609677 0.024 Uiso 1 1 calc R U . . .
C9 C 0.6290(2) 0.6922(2) 0.53191(11) 0.0237(6) Uani 1 1 d . . . . .
H9A H 0.572179 0.741103 0.528176 0.028 Uiso 1 1 calc R U . . .
H9B H 0.667002 0.705903 0.500695 0.028 Uiso 1 1 calc R U . . .
O46 O 0.3893(2) 0.2565(2) 0.76692(16) 0.0404(8) Uani 0.790(3) 1 d . U P E 1
C10 C 0.29753(18) 0.78031(18) 0.73410(11) 0.0192(5) Uani 1 1 d . . . . .
H10A H 0.308539 0.834262 0.732230 0.023 Uiso 1 1 calc R U . . .
H10B H 0.270641 0.764525 0.770124 0.023 Uiso 1 1 calc R U . . .
C11 C 0.6889(2) 0.5473(2) 0.51912(12) 0.0258(6) Uani 1 1 d . . . . .
H11A H 0.741402 0.545941 0.540556 0.031 Uiso 1 1 calc R U . . .
H11B H 0.702555 0.557826 0.479256 0.031 Uiso 1 1 calc R U . . .
O47 O 0.4116(2) 0.1519(2) 0.84363(13) 0.0394(8) Uani 0.790(3) 1 d . U P E 1
H47B H 0.405951 0.189988 0.860574 0.059 Uiso 0.790(3) 1 calc R U P E 1
C12 C 0.5932(2) 0.2878(2) 1.01297(12) 0.0263(6) Uani 1 1 d . . . . .
H12A H 0.636430 0.229636 1.016343 0.032 Uiso 1 1 calc R U . . .
H12B H 0.576998 0.295037 1.050847 0.032 Uiso 1 1 calc R U . . .
C13 C 0.5359(2) 0.6385(2) 0.48378(11) 0.0256(6) Uani 1 1 d . . . . .
H13A H 0.546969 0.590235 0.466241 0.031 Uiso 1 1 calc R U . . .
H13B H 0.538260 0.688383 0.454749 0.031 Uiso 1 1 calc R U . . .
C14 C 0.411(2) 0.873311 0.5898(9) 0.023(2) Uani 0.45(2) 1 d . U P C 1
C15 C 1.0192(2) 0.4241(2) 0.80395(13) 0.0264(6) Uani 1 1 d . . . . .
H15A H 1.059356 0.367201 0.823909 0.032 Uiso 1 1 calc R U . . .
H15B H 1.038723 0.467252 0.815084 0.032 Uiso 1 1 calc R U . . .
C16 C 0.1662(2) 0.6802(2) 0.72717(13) 0.0246(6) Uani 1 1 d . . . . .
H16A H 0.100836 0.711248 0.718549 0.030 Uiso 1 1 calc R U . . .
H16B H 0.182306 0.690128 0.762475 0.030 Uiso 1 1 calc R U . . .
C17 C 0.6786(2) 0.67935(19) 0.58656(11) 0.0199(5) Uani 1 1 d . . . . .
H17A H 0.740973 0.639270 0.586987 0.024 Uiso 1 1 calc R U . . .
H17B H 0.682478 0.734197 0.590032 0.024 Uiso 1 1 calc R U . . .
C93 C 0.23124(19) 0.79307(18) 0.68668(12) 0.0213(6) Uani 1 1 d . . . . .
H93A H 0.171760 0.833421 0.692572 0.026 Uiso 1 1 calc R U . . .
H93B H 0.253376 0.818778 0.651248 0.026 Uiso 1 1 calc R U . . .
C19 C 0.5597(2) 0.89488(18) 0.67924(13) 0.0262(6) Uani 1 1 d . . . . .
H19A H 0.516966 0.925165 0.646731 0.031 Uiso 1 1 calc R U . . .
H19B H 0.616654 0.907322 0.670959 0.031 Uiso 1 1 calc R U . . .
C20 C 0.4432(2) 0.6581(2) 0.50839(12) 0.0249(6) Uani 1 1 d . . . . .
H20A H 0.430615 0.707833 0.524643 0.030 Uiso 1 1 calc R U . . .
H20B H 0.395986 0.671503 0.479130 0.030 Uiso 1 1 calc R U . . .
C21 C 0.9643(2) 0.4028(2) 0.66382(12) 0.0233(6) Uani 1 1 d . . . . .
H21A H 0.953995 0.355986 0.651394 0.028 Uiso 1 1 calc R U . . .
H21B H 1.014993 0.415769 0.642980 0.028 Uiso 1 1 calc R U . . .
C23 C 0.5193(2) 0.9259(2) 0.73025(15) 0.0335(7) Uani 1 1 d . . . . .
H23A H 0.517476 0.985236 0.725458 0.040 Uiso 1 1 calc R U . . .
H23B H 0.456275 0.925710 0.732987 0.040 Uiso 1 1 calc R U . . .
C24 C 0.8551(3) 0.1015(2) 0.78133(19) 0.0464(10) Uani 1 1 d . . . . .
H24A H 0.911284 0.051678 0.787908 0.056 Uiso 1 1 calc R U . . .
H24B H 0.855608 0.136802 0.743460 0.056 Uiso 1 1 calc R U . . .
C25 C 0.6732(2) 0.4629(2) 0.53740(11) 0.0267(6) Uani 1 1 d . . . . .
H25A H 0.625361 0.461721 0.513127 0.032 Uiso 1 1 calc R U . . .
H25B H 0.729424 0.416293 0.534258 0.032 Uiso 1 1 calc R U . . .
C26 C 0.4344(2) 0.3756(2) 0.98654(12) 0.0262(6) Uani 1 1 d . . . . .
H26A H 0.441436 0.386773 1.023127 0.031 Uiso 1 1 calc R U . . .
H26B H 0.376989 0.363774 0.985852 0.031 Uiso 1 1 calc R U . . .
C27 C 1.0587(2) 0.2867(2) 0.73598(14) 0.0302(7) Uani 1 1 d . . . . .
H27A H 1.100673 0.280237 0.766749 0.036 Uiso 1 1 calc R U . . .
H27B H 1.094564 0.278588 0.702783 0.036 Uiso 1 1 calc R U . . .
C28 C 0.6440(3) 0.9023(2) 0.79566(17) 0.0399(9) Uani 1 1 d . . . . .
H28A H 0.664876 0.875993 0.835013 0.048 Uiso 1 1 calc R U . . .
H28B H 0.620516 0.964621 0.790822 0.048 Uiso 1 1 calc R U . . .
C30 C 0.9185(2) 0.67684(19) 0.63257(12) 0.0236(6) Uani 1 1 d . . . . .
C31 C 0.1852(2) 0.5853(2) 0.73382(13) 0.0263(6) Uani 1 1 d . . . . .
H31A H 0.157074 0.562845 0.767743 0.032 Uiso 1 1 calc R U . . .
H31B H 0.157594 0.576576 0.701582 0.032 Uiso 1 1 calc R U . . .
C32 C 1.0273(2) 0.4334(2) 0.74197(13) 0.0256(6) Uani 1 1 d . . . . .
H32A H 0.993307 0.492491 0.722126 0.031 Uiso 1 1 calc R U . . .
H32B H 1.091573 0.421045 0.732541 0.031 Uiso 1 1 calc R U . . .
C33 C 0.7238(2) 0.8794(2) 0.75875(16) 0.0346(8) Uani 1 1 d . . . . .
H33A H 0.709420 0.918634 0.721397 0.042 Uiso 1 1 calc R U . . .
H33B H 0.777660 0.884706 0.774892 0.042 Uiso 1 1 calc R U . . .
C34 C 0.6551(3) 0.1718(2) 0.71966(15) 0.0382(9) Uani 1 1 d . . . . .
H34A H 0.626637 0.131029 0.713623 0.046 Uiso 1 1 calc R U . . .
H34B H 0.706708 0.168406 0.694937 0.046 Uiso 1 1 calc R U . . .
C35 C 0.2461(2) 0.7024(2) 0.58478(12) 0.0279(7) Uani 1 1 d . . . . .
H35A H 0.216423 0.707806 0.548979 0.033 Uiso 1 1 calc R U . . .
H35B H 0.281888 0.741200 0.578368 0.033 Uiso 1 1 calc R U . . .
C36 C 1.0137(2) 0.2202(2) 0.75180(16) 0.0358(8) Uani 1 1 d . . . . .
H36A H 0.971564 0.225931 0.721334 0.043 Uiso 1 1 calc R U . . .
H36B H 1.059650 0.162671 0.759035 0.043 Uiso 1 1 calc R U . . .
C38 C 0.5869(2) 0.2605(2) 0.70366(14) 0.0310(7) Uani 1 1 d . . . . .
H38A H 0.573950 0.277447 0.663008 0.037 Uiso 1 1 calc R U . . .
H38B H 0.529712 0.261610 0.722308 0.037 Uiso 1 1 calc R U . . .
C39 C 0.1754(2) 0.7257(2) 0.62668(12) 0.0267(6) Uani 1 1 d . . . . .
H39A H 0.136839 0.785878 0.613521 0.032 Uiso 1 1 calc R U . . .
H39B H 0.136288 0.690122 0.630385 0.032 Uiso 1 1 calc R U . . .
C40 C 0.3575(9) 0.9582(8) 0.5519(4) 0.0295(18) Uani 0.45(2) 1 d G U P C 1
C89 C 0.3990(8) 0.9883(6) 0.5048(4) 0.043(2) Uani 0.45(2) 1 d G U P C 1
H89 H 0.460900 0.959679 0.499603 0.052 Uiso 0.45(2) 1 calc R U P C 1
C91 C 0.3501(9) 1.0604(7) 0.4652(4) 0.054(3) Uani 0.45(2) 1 d G U P C 1
H91 H 0.378454 1.081024 0.433026 0.065 Uiso 0.45(2) 1 calc R U P C 1
C86 C 0.2596(8) 1.1023(7) 0.4728(5) 0.050(2) Uani 0.45(2) 1 d G U P C 1
H86 H 0.226105 1.151594 0.445733 0.060 Uiso 0.45(2) 1 calc R U P C 1
C78 C 0.2181(7) 1.0722(10) 0.5199(6) 0.042(2) Uani 0.45(2) 1 d G U P C 1
H78 H 0.156199 1.100819 0.525017 0.050 Uiso 0.45(2) 1 calc R U P C 1
C47 C 0.2670(9) 1.0001(11) 0.5594(5) 0.030(2) Uani 0.45(2) 1 d G U P C 1
H47 H 0.238643 0.979474 0.591595 0.036 Uiso 0.45(2) 1 calc R U P C 1
C42 C 0.6202(3) 0.1292(2) 0.81705(16) 0.0414(9) Uani 1 1 d . . . . .
H42A H 0.615556 0.073341 0.816927 0.050 Uiso 1 1 calc R U . . .
H42B H 0.560718 0.173217 0.804576 0.050 Uiso 1 1 calc R U . . .
C44 C 0.6446(3) 0.1297(2) 0.87537(15) 0.0377(8) Uani 1 1 d . . . . .
H44A H 0.597311 0.118947 0.900791 0.045 Uiso 1 1 calc R U . . .
H44B H 0.702708 0.083922 0.888609 0.045 Uiso 1 1 calc R U . . .
C45 C 0.9703(4) 0.5651(4) 0.8970(3) 0.0240(12) Uani 0.761(9) 1 d D U P F 1
H45A H 1.007000 0.505384 0.898217 0.029 Uiso 0.761(9) 1 calc R U P F 1
H45B H 0.994692 0.582782 0.926399 0.029 Uiso 0.761(9) 1 calc R U P F 1
C46 C 0.7740(3) 0.0723(2) 0.78597(18) 0.0440(9) Uani 1 1 d . . . . .
H46A H 0.775301 0.040639 0.757350 0.053 Uiso 1 1 calc R U . . .
H46B H 0.775883 0.033699 0.822937 0.053 Uiso 1 1 calc R U . . .
C49 C 1.0430(2) 0.9171(2) 0.76196(8) 0.0293(9) Uani 0.819(4) 1 d G U P D 1
H49 H 1.051871 0.887535 0.800012 0.035 Uiso 0.819(4) 1 calc R U P D 1
C48 C 1.0827(2) 0.9789(2) 0.74175(14) 0.0366(10) Uani 0.819(4) 1 d G U P D 1
H48 H 1.118760 0.991559 0.765989 0.044 Uiso 0.819(4) 1 calc R U P D 1
C62 C 1.0697(2) 1.02220(19) 0.68608(17) 0.0393(11) Uani 0.819(4) 1 d G U P D 1
H62 H 1.096874 1.064430 0.672265 0.047 Uiso 0.819(4) 1 calc R U P D 1
C79 C 1.0170(3) 1.0037(2) 0.65061(9) 0.0373(11) Uani 0.819(4) 1 d G U P D 1
H79 H 1.008098 1.033278 0.612563 0.045 Uiso 0.819(4) 1 calc R U P D 1
C66 C 0.9772(2) 0.9419(2) 0.67082(13) 0.0308(9) Uani 0.819(4) 1 d G U P D 1
H66 H 0.941208 0.929254 0.646584 0.037 Uiso 0.819(4) 1 calc R U P D 1
C52 C 0.9903(2) 0.89861(16) 0.72650(15) 0.0246(8) Uani 0.819(4) 1 d G U P D 1
C53 C 0.2250(2) 0.4078(2) 0.88961(13) 0.0286(7) Uani 1 1 d . . . . .
C55 C 0.8693(4) 0.5029(5) 0.9560(3) 0.0302(14) Uani 0.761(9) 1 d D U P F 1
H55A H 0.926680 0.454612 0.959565 0.036 Uiso 0.761(9) 1 calc R U P F 1
H55B H 0.864892 0.524275 0.989949 0.036 Uiso 0.761(9) 1 calc R U P F 1
C56 C 0.4850(2) 0.2212(2) 0.99662(12) 0.0285(7) Uani 1 1 d . . . . .
H56A H 0.456520 0.218463 1.033045 0.034 Uiso 1 1 calc R U . . .
H56B H 0.539993 0.170475 1.000423 0.034 Uiso 1 1 calc R U . . .
C58 C 0.7186(7) 0.6761(7) 0.8946(3) 0.036(2) Uani 0.761(9) 1 d D U P F 1
H58A H 0.692339 0.644420 0.925555 0.043 Uiso 0.761(9) 1 calc R U P F 1
H58B H 0.685216 0.737490 0.889931 0.043 Uiso 0.761(9) 1 calc R U P F 1
C59 C 0.8164(4) 0.6581(4) 0.9086(3) 0.0334(13) Uani 0.761(9) 1 d D U P F 1
H59A H 0.838565 0.699058 0.881762 0.040 Uiso 0.761(9) 1 calc R U P F 1
H59B H 0.821866 0.667156 0.946055 0.040 Uiso 0.761(9) 1 calc R U P F 1
C60 C 0.9451(3) 0.8343(3) 0.74933(16) 0.0263(8) Uani 0.819(4) 1 d . U P D 1
C61 C 0.9776(4) 0.6213(4) 0.8404(2) 0.0257(11) Uani 0.761(9) 1 d D U P F 1
H61A H 0.962516 0.680622 0.843537 0.031 Uiso 0.761(9) 1 calc R U P F 1
H61B H 1.040555 0.602123 0.828451 0.031 Uiso 0.761(9) 1 calc R U P F 1
C63 C 0.3855(5) 0.1859(4) 0.7932(3) 0.0343(11) Uani 0.790(3) 1 d . U P E 1
C64 C 0.21587(14) 0.26983(15) 0.87705(9) 0.0338(7) Uani 1 1 d G . . . .
H64 H 0.259604 0.269834 0.849429 0.041 Uiso 1 1 calc R U . . .
C57 C 0.18720(14) 0.33583(12) 0.90382(9) 0.0267(6) Uani 1 1 d G . . . .
C69 C 0.12322(16) 0.33582(14) 0.94423(9) 0.0351(8) Uani 1 1 d G . . . .
H69 H 0.103625 0.380929 0.962525 0.042 Uiso 1 1 calc R U . . .
C80 C 0.08790(17) 0.26983(17) 0.95787(10) 0.0544(12) Uani 1 1 d G . . . .
H80 H 0.044173 0.269828 0.985486 0.065 Uiso 1 1 calc R U . . .
C84 C 0.11657(19) 0.20383(15) 0.93110(11) 0.0563(12) Uani 1 1 d G . . . .
H84 H 0.092435 0.158729 0.940419 0.068 Uiso 1 1 calc R U . . .
C77 C 0.18056(18) 0.20384(13) 0.89069(11) 0.0453(9) Uani 1 1 d G . . . .
H77 H 0.200150 0.158731 0.872391 0.054 Uiso 1 1 calc R U . . .
C65 C 0.4198(2) 0.2207(2) 0.95362(12) 0.0297(7) Uani 1 1 d . . . . .
H65A H 0.412580 0.164193 0.960905 0.036 Uiso 1 1 calc R U . . .
H65B H 0.359825 0.263501 0.955392 0.036 Uiso 1 1 calc R U . . .
C68 C 0.7941(3) 0.4709(3) 0.95379(16) 0.0291(10) Uani 0.761(9) 1 d D U P F 1
H68A H 0.809036 0.413010 0.978229 0.035 Uiso 0.761(9) 1 calc R U P F 1
H68B H 0.738914 0.508152 0.967194 0.035 Uiso 0.761(9) 1 calc R U P F 1
C72 C 0.9337(2) 0.64949(19) 0.48570(8) 0.0575(13) Uani 1 1 d G . . . .
H72 H 0.896779 0.669039 0.452535 0.069 Uiso 1 1 calc R U . . .
C50 C 0.90080(14) 0.67860(16) 0.53260(9) 0.0411(9) Uani 1 1 d G . . . .
H50 H 0.841349 0.718045 0.531489 0.049 Uiso 1 1 calc R U . . .
C43 C 0.95487(15) 0.65000(15) 0.58112(7) 0.0309(7) Uani 1 1 d G . . . .
C54 C 1.04186(15) 0.59228(16) 0.58274(9) 0.0401(9) Uani 1 1 d G . . . .
H54 H 1.078812 0.572732 0.615906 0.048 Uiso 1 1 calc R U . . .
C87 C 1.07479(17) 0.56317(17) 0.53584(12) 0.0622(13) Uani 1 1 d G . . . .
H87 H 1.134243 0.523725 0.536953 0.075 Uiso 1 1 calc R U . . .
C82 C 1.0207(2) 0.5918(2) 0.48732(9) 0.0717(16) Uani 1 1 d G . . . .
H82 H 1.043229 0.571878 0.455267 0.086 Uiso 1 1 calc R U . . .
C73 C 0.91471(16) 0.10532(14) 0.49717(9) 0.0458(10) Uani 1 1 d G . . . .
H73 H 0.937064 0.068900 0.472745 0.055 Uiso 1 1 calc R U . . .
C70 C 0.95785(13) 0.16174(15) 0.50273(8) 0.0408(9) Uani 1 1 d G . . . .
H70 H 1.009691 0.163890 0.482101 0.049 Uiso 1 1 calc R U . . .
C51 C 0.92514(13) 0.21503(13) 0.53848(9) 0.0307(7) Uani 1 1 d G . . . .
H51 H 0.954623 0.253589 0.542275 0.037 Uiso 1 1 calc R U . . .
C29 C 0.84928(13) 0.21188(12) 0.56866(8) 0.0239(6) Uani 1 1 d G . . . .
C37 C 0.80614(13) 0.15546(14) 0.56311(8) 0.0335(7) Uani 1 1 d G . . . .
H37 H 0.754300 0.153310 0.583738 0.040 Uiso 1 1 calc R U . . .
C76 C 0.83885(17) 0.10217(13) 0.52736(10) 0.0426(9) Uani 1 1 d G . . . .
H76 H 0.809367 0.063610 0.523564 0.051 Uiso 1 1 calc R U . . .
C81 C 0.8542(3) 0.2647(3) 0.90494(18) 0.0379(10) Uani 0.8 1 d . . P G 1
H81A H 0.882009 0.300304 0.918126 0.057 Uiso 0.8 1 calc R U P G 1
H81B H 0.901694 0.214238 0.898402 0.057 Uiso 0.8 1 calc R U P G 1
H81C H 0.814246 0.247111 0.933016 0.057 Uiso 0.8 1 calc R U P G 1
C88 C 0.3109(3) 0.1109(2) 0.67740(11) 0.0614(15) Uani 0.790(3) 1 d G U P E 1
H88 H 0.308260 0.123888 0.637948 0.074 Uiso 0.790(3) 1 calc R U P E 1
C85 C 0.3433(2) 0.15718(19) 0.70510(12) 0.0459(11) Uani 0.790(3) 1 d G U P E 1
H85 H 0.362920 0.201875 0.684572 0.055 Uiso 0.790(3) 1 calc R U P E 1
C74 C 0.3471(2) 0.13810(19) 0.76283(12) 0.0378(10) Uani 0.790(3) 1 d G U P E 1
C83 C 0.3185(2) 0.0727(2) 0.79287(11) 0.0410(11) Uani 0.790(3) 1 d G U P E 1
H83 H 0.321051 0.059664 0.832324 0.049 Uiso 0.790(3) 1 calc R U P E 1
C90 C 0.2860(2) 0.02637(19) 0.76517(15) 0.0511(13) Uani 0.790(3) 1 d G U P E 1
H90 H 0.266391 -0.018324 0.785702 0.061 Uiso 0.790(3) 1 calc R U P E 1
C92 C 0.2822(2) 0.0454(2) 0.70744(15) 0.0570(14) Uani 0.790(3) 1 d G U P E 1
H92 H 0.259995 0.013787 0.688514 0.068 Uiso 0.790(3) 1 calc R U P E 1
C18 C 0.4154(8) 0.4336(6) 0.6470(3) 0.066(3) Uani 0.5 1 d . . P H 1
H18A H 0.463589 0.382418 0.642134 0.098 Uiso 0.5 1 calc R U P H 1
H18B H 0.383383 0.465283 0.611207 0.098 Uiso 0.5 1 calc R U P H 1
H18C H 0.372815 0.417219 0.673557 0.098 Uiso 0.5 1 calc R U P H 1
O13 O 0.3231(4) 0.4526(3) 0.6135(2) 0.0413(12) Uani 0.5 1 d . . P I 2
H13C H 0.335089 0.406098 0.602196 0.062 Uiso 0.5 1 d R U P I 2
H13D H 0.271530 0.458374 0.629259 0.062 Uiso 0.5 1 d R U P I 2
O48 O 0.8905(15) 0.2087(13) 0.9510(7) 0.089(6) Uani 0.2 1 d . . P J 2
H48B H 0.850183 0.191294 0.939435 0.134 Uiso 0.2 1 d R U P J 2
H48C H 0.944221 0.178112 0.943702 0.134 Uiso 0.2 1 d R U P J 2
O42A O 0.9359(11) 0.7850(10) 0.7418(7) 0.038(3) Uani 0.181(4) 1 d D U P D 2
O45A O 0.8735(11) 0.8559(12) 0.6628(7) 0.058(4) Uani 0.181(4) 1 d D U P D 2
H45C H 0.819343 0.869242 0.671968 0.086 Uiso 0.181(4) 1 calc R U P D 2
C48A C 1.0332(13) 1.0187(9) 0.6592(6) 0.037(3) Uani 0.181(4) 1 d G U P D 2
H48A H 1.038038 1.060723 0.627561 0.045 Uiso 0.181(4) 1 calc R U P D 2
C49A C 0.9829(11) 0.9673(11) 0.6552(5) 0.036(3) Uani 0.181(4) 1 d G U P D 2
H49A H 0.953407 0.974114 0.620809 0.043 Uiso 0.181(4) 1 calc R U P D 2
C52A C 0.9757(9) 0.9059(9) 0.7014(8) 0.030(2) Uani 0.181(4) 1 d DG U P D 2
C66A C 1.0189(11) 0.8959(8) 0.7517(6) 0.027(2) Uani 0.181(4) 1 d G U P D 2
H66A H 1.014002 0.853902 0.783262 0.033 Uiso 0.181(4) 1 calc R U P D 2
C79A C 1.0692(10) 0.9473(11) 0.7557(5) 0.034(3) Uani 0.181(4) 1 d G U P D 2
H79A H 1.098633 0.940509 0.790014 0.041 Uiso 0.181(4) 1 calc R U P D 2
C62A C 1.0763(11) 1.0088(10) 0.7094(8) 0.035(3) Uani 0.181(4) 1 d G U P D 2
H62A H 1.110653 1.043920 0.712165 0.042 Uiso 0.181(4) 1 calc R U P D 2
C60A C 0.9237(12) 0.8460(12) 0.7036(7) 0.033(2) Uani 0.181(4) 1 d D U P D 2
C90A C 0.2845(12) 0.1275(10) 0.6695(7) 0.064(3) Uani 0.210(3) 1 d G U P E 2
H90A H 0.274958 0.080628 0.660069 0.077 Uiso 0.210(3) 1 calc R U P E 2
C92A C 0.2674(11) 0.2040(12) 0.6299(5) 0.071(4) Uani 0.210(3) 1 d G U P E 2
H92A H 0.246301 0.209303 0.593417 0.085 Uiso 0.210(3) 1 calc R U P E 2
C88A C 0.2813(11) 0.2726(9) 0.6437(6) 0.084(5) Uani 0.210(3) 1 d G U P E 2
H88A H 0.269712 0.324801 0.616622 0.100 Uiso 0.210(3) 1 calc R U P E 2
C85A C 0.3123(11) 0.2647(8) 0.6971(7) 0.066(4) Uani 0.210(3) 1 d G U P E 2
H85A H 0.321781 0.311625 0.706477 0.079 Uiso 0.210(3) 1 calc R U P E 2
C74A C 0.3293(10) 0.1883(10) 0.7366(5) 0.046(2) Uani 0.210(3) 1 d DG U P E 2
C83A C 0.3154(10) 0.1197(8) 0.7229(6) 0.056(2) Uani 0.210(3) 1 d G U P E 2
H83A H 0.327028 0.067452 0.749926 0.068 Uiso 0.210(3) 1 calc R U P E 2
O46A O 0.4002(8) 0.2257(8) 0.8052(5) 0.032(2) Uani 0.210(3) 1 d D U P E 2
H46C H 0.401694 0.218847 0.839827 0.048 Uiso 0.210(3) 1 calc R U P E 2
C63A C 0.375(2) 0.1676(14) 0.7927(9) 0.040(3) Uani 0.210(3) 1 d D U P E 2
O47A O 0.3796(10) 0.0997(8) 0.8252(7) 0.056(3) Uani 0.210(3) 1 d D U P E 2
O49 O 0.2486(3) 0.3923(3) 0.71080(19) 0.0685(12) Uani 0.79 1 d . . P K 1
H49B H 0.294183 0.348067 0.726361 0.103 Uiso 0.79 1 d R U P K 1
H49C H 0.263896 0.435430 0.713416 0.103 Uiso 0.79 1 d R U P K 1
C86A C 0.2381(6) 1.0908(6) 0.4746(4) 0.054(2) Uani 0.55(2) 1 d G U P C 2
H86A H 0.199239 1.138597 0.448791 0.065 Uiso 0.55(2) 1 calc R U P C 2
C78A C 0.2132(6) 1.0698(8) 0.5292(4) 0.0423(19) Uani 0.55(2) 1 d G U P C 2
H78A H 0.157323 1.103289 0.540630 0.051 Uiso 0.55(2) 1 calc R U P C 2
C47A C 0.2701(8) 0.9999(9) 0.5670(3) 0.0291(17) Uani 0.55(2) 1 d G U P C 2
H47A H 0.253042 0.985615 0.604263 0.035 Uiso 0.55(2) 1 calc R U P C 2
C40A C 0.3518(7) 0.9510(7) 0.5502(3) 0.0321(17) Uani 0.55(2) 1 d DG U P C 2
C89A C 0.3767(6) 0.9720(6) 0.4957(4) 0.053(2) Uani 0.55(2) 1 d G U P C 2
H89A H 0.432595 0.938556 0.484219 0.063 Uiso 0.55(2) 1 calc R U P C 2
C91A C 0.3199(8) 1.0419(6) 0.4579(3) 0.062(3) Uani 0.55(2) 1 d G U P C 2
H91A H 0.336877 1.056229 0.420585 0.074 Uiso 0.55(2) 1 calc R U P C 2
O32A O 0.386(2) 0.8567(13) 0.6389(9) 0.021(3) Uani 0.55(2) 1 d D U P C 2
O41A O 0.4795(10) 0.8239(9) 0.5771(9) 0.023(2) Uani 0.55(2) 1 d D U P C 2
C14A C 0.4120(16) 0.8796(5) 0.5940(7) 0.0216(17) Uani 0.55(2) 1 d D U P C 2
C55A C 0.8902(17) 0.4967(13) 0.9536(10) 0.029(3) Uani 0.239(9) 1 d D U P F 2
H55C H 0.866918 0.514524 0.987940 0.035 Uiso 0.239(9) 1 calc R U P F 2
H55D H 0.956028 0.465893 0.959701 0.035 Uiso 0.239(9) 1 calc R U P F 2
C68A C 0.8444(10) 0.4392(10) 0.9416(5) 0.030(2) Uani 0.239(9) 1 d D U P F 2
H68C H 0.891890 0.389328 0.933368 0.036 Uiso 0.239(9) 1 calc R U P F 2
H68D H 0.816870 0.418288 0.976291 0.036 Uiso 0.239(9) 1 calc R U P F 2
C59A C 0.8057(13) 0.6423(11) 0.9257(8) 0.027(3) Uani 0.239(9) 1 d D U P F 2
H59C H 0.824237 0.693401 0.915400 0.032 Uiso 0.239(9) 1 calc R U P F 2
H59D H 0.802399 0.627044 0.966636 0.032 Uiso 0.239(9) 1 calc R U P F 2
C58A C 0.713(2) 0.662(2) 0.8992(9) 0.029(3) Uani 0.239(9) 1 d D U P F 2
H58C H 0.682923 0.625897 0.923524 0.034 Uiso 0.239(9) 1 calc R U P F 2
H58D H 0.677892 0.721834 0.899020 0.034 Uiso 0.239(9) 1 calc R U P F 2
C45A C 0.9583(13) 0.5884(14) 0.8948(10) 0.027(3) Uani 0.239(9) 1 d D U P F 2
H45D H 1.007418 0.534170 0.895278 0.032 Uiso 0.239(9) 1 calc R U P F 2
H45E H 0.973615 0.612291 0.924097 0.032 Uiso 0.239(9) 1 calc R U P F 2
C61A C 0.9541(13) 0.6494(12) 0.8390(7) 0.029(3) Uani 0.239(9) 1 d D U P F 2
H61C H 0.914634 0.707411 0.839945 0.035 Uiso 0.239(9) 1 calc R U P F 2
H61D H 1.015317 0.650846 0.828774 0.035 Uiso 0.239(9) 1 calc R U P F 2

loop_
_atom_site_aniso_label
_atom_site_aniso_U_11
_atom_site_aniso_U_22
_atom_site_aniso_U_33
_atom_site_aniso_U_23
_atom_site_aniso_U_13
_atom_site_aniso_U_12
In1 0.01380(8) 0.01378(8) 0.01356(8) -0.00500(6) 0.00208(6) -0.00541(7)
In2 0.01348(8) 0.01285(8) 0.01187(8) -0.00478(6) 0.00116(6) -0.00444(7)
In3 0.01631(9) 0.01386(8) 0.01227(8) -0.00503(6) 0.00221(6) -0.00652(7)
In4 0.01278(8) 0.02023(9) 0.01353(8) -0.00293(7) -0.00001(6) -0.00587(7)
In5 0.01611(9) 0.01929(9) 0.01394(8) -0.00623(7) 0.00008(6) -0.00712(7)
In6 0.01542(9) 0.01438(8) 0.01923(9) -0.00794(7) 0.00316(7) -0.00659(7)
In7 0.01838(9) 0.01470(9) 0.01687(9) -0.00136(7) -0.00212(7) -0.00497(7)
In8 0.01718(9) 0.02093(9) 0.01284(8) -0.00568(7) 0.00176(7) -0.00725(7)
In9 0.01747(9) 0.01483(8) 0.01227(8) -0.00296(6) 0.00010(6) -0.00569(7)
In10 0.02028(10) 0.01763(9) 0.01712(9) -0.00985(7) 0.00408(7) -0.00570(7)
In11 0.01668(9) 0.01816(9) 0.01588(8) -0.00445(7) 0.00353(7) -0.00831(7)
In12 0.01659(9) 0.01659(9) 0.02172(9) -0.00717(7) 0.00207(7) -0.00329(7)
In13 0.02276(10) 0.01482(9) 0.01423(8) -0.00277(7) 0.00249(7) -0.00831(7)
In14 0.02291(10) 0.01220(9) 0.02449(10) -0.00569(7) 0.00466(8) -0.00471(7)
In15 0.01872(10) 0.02186(10) 0.02070(9) -0.00780(7) 0.00341(7) -0.00983(8)
O1 0.0142(9) 0.0137(9) 0.0133(8) -0.0051(7) 0.0020(7) -0.0041(7)
O2 0.0164(9) 0.0154(9) 0.0134(8) -0.0047(7) 0.0012(7) -0.0054(7)
O3 0.0178(9) 0.0155(9) 0.0136(8) -0.0053(7) 0.0026(7) -0.0075(7)
O4 0.0160(9) 0.0206(10) 0.0150(9) -0.0049(7) 0.0010(7) -0.0066(8)
O5 0.0169(9) 0.0134(9) 0.0142(8) -0.0025(7) 0.0008(7) -0.0040(7)
O6 0.0146(9) 0.0152(9) 0.0138(8) -0.0044(7) 0.0020(7) -0.0058(7)
O7 0.0231(10) 0.0174(10) 0.0218(10) -0.0082(8) 0.0045(8) -0.0056(8)
O8 0.0161(9) 0.0175(9) 0.0171(9) -0.0076(7) 0.0029(7) -0.0080(7)
O9 0.0165(10) 0.0210(10) 0.0191(9) -0.0066(8) 0.0041(7) -0.0052(8)
O10 0.0154(9) 0.0202(10) 0.0191(9) -0.0099(7) 0.0051(7) -0.0059(8)
O11 0.0155(9) 0.0157(9) 0.0185(9) -0.0035(7) 0.0008(7) -0.0019(7)
O12 0.0217(10) 0.0172(9) 0.0192(9) -0.0071(7) 0.0048(7) -0.0104(8)
O 0.0244(10) 0.0182(10) 0.0146(9) -0.0058(7) 0.0011(7) -0.0048(8)
O14 0.0195(10) 0.0196(10) 0.0203(10) -0.0014(8) -0.0018(8) -0.0034(8)
O15 0.0135(9) 0.0245(10) 0.0203(9) -0.0039(8) 0.0003(7) -0.0083(8)
O16 0.0290(11) 0.0331(12) 0.0121(9) -0.0041(8) -0.0016(8) -0.0171(9)
O17 0.0172(9) 0.0200(9) 0.0115(8) -0.0023(7) 0.0030(7) -0.0080(8)
O18 0.0226(10) 0.0233(10) 0.0149(9) -0.0081(7) 0.0012(7) -0.0110(8)
O19 0.0252(11) 0.0218(10) 0.0142(9) -0.0064(7) 0.0027(7) -0.0068(8)
O20 0.0316(12) 0.0255(11) 0.0116(9) -0.0009(8) -0.0009(8) -0.0145(9)
O21 0.0217(10) 0.0303(11) 0.0182(9) -0.0129(8) 0.0017(8) -0.0066(9)
O22 0.0185(10) 0.0164(9) 0.0295(10) -0.0138(8) 0.0070(8) -0.0071(8)
O23 0.0151(10) 0.0277(11) 0.0242(10) -0.0094(8) 0.0015(8) -0.0057(8)
O24 0.0246(11) 0.0188(10) 0.0263(10) -0.0139(8) 0.0065(8) -0.0105(8)
O25 0.0246(11) 0.0287(11) 0.0145(9) -0.0109(8) 0.0026(8) -0.0066(9)
O26 0.0230(11) 0.0305(11) 0.0198(10) -0.0052(8) -0.0019(8) -0.0146(9)
O27 0.0221(10) 0.0218(10) 0.0259(10) -0.0100(8) 0.0035(8) -0.0065(8)
O28 0.0254(11) 0.0149(10) 0.0295(11) -0.0013(8) -0.0035(8) -0.0078(8)
O29 0.0248(11) 0.0300(11) 0.0148(9) -0.0043(8) -0.0027(8) -0.0111(9)
O30 0.0330(12) 0.0150(10) 0.0282(11) -0.0032(8) 0.0023(9) -0.0088(9)
O31 0.0239(11) 0.0238(11) 0.0455(13) -0.0195(10) 0.0126(9) -0.0148(9)
O32 0.023(4) 0.017(5) 0.014(3) -0.003(3) 0.002(3) -0.008(4)
O33 0.0267(11) 0.0298(12) 0.0268(11) -0.0156(9) 0.0028(9) -0.0087(9)
O34 0.0286(12) 0.0306(12) 0.0251(11) -0.0091(9) 0.0041(9) -0.0070(10)
O35 0.0277(12) 0.0351(12) 0.0262(11) -0.0075(9) 0.0080(9) -0.0203(10)
O36 0.0347(13) 0.0268(12) 0.0307(12) -0.0165(9) 0.0100(10) -0.0116(10)
O37 0.0331(13) 0.0170(11) 0.0556(16) -0.0062(11) 0.0056(11) 0.0006(10)
O38 0.0257(12) 0.0254(12) 0.0364(13) -0.0031(10) 0.0018(10) 0.0003(9)
O39 0.0196(10) 0.0311(12) 0.0203(10) -0.0068(8) -0.0031(8) -0.0070(9)
O40 0.0265(12) 0.0413(14) 0.0225(11) -0.0044(10) 0.0020(9) -0.0117(11)
O41 0.018(4) 0.017(4) 0.027(3) -0.006(3) 0.002(3) -0.006(3)
O42 0.0273(14) 0.0309(16) 0.0287(16) -0.0135(14) 0.0062(13) -0.0167(13)
O43 0.0447(14) 0.0308(12) 0.0203(10) -0.0025(9) 0.0047(9) -0.0260(11)
N1 0.0137(11) 0.0257(13) 0.0190(11) -0.0042(9) -0.0003(9) -0.0057(10)
N2 0.0203(12) 0.0295(13) 0.0148(11) -0.0055(9) 0.0002(9) -0.0089(10)
N3 0.0265(14) 0.0200(12) 0.0389(15) -0.0146(11) 0.0120(11) -0.0132(11)
N4 0.0292(14) 0.0231(13) 0.0161(11) -0.0008(9) 0.0014(9) -0.0122(11)
N5 0.0174(12) 0.0213(12) 0.0259(12) -0.0095(10) 0.0010(9) -0.0019(10)
N6 0.0482(18) 0.0190(13) 0.0435(17) -0.0154(12) 0.0166(14) -0.0158(13)
N7 0.0200(12) 0.0330(13) 0.0214(11) -0.0103(10) -0.0004(9) -0.0108(10)
C1 0.0220(14) 0.0176(13) 0.0115(11) -0.0022(9) 0.0021(10) -0.0036(11)
O44 0.0618(19) 0.0531(17) 0.0390(14) -0.0198(13) 0.0160(13) -0.0387(15)
C2 0.0333(17) 0.0299(16) 0.0143(13) -0.0026(11) -0.0002(11) -0.0153(14)
C3 0.0310(16) 0.0263(15) 0.0153(13) -0.0097(11) 0.0045(11) -0.0087(13)
C4 0.0181(14) 0.0269(15) 0.0160(12) -0.0066(11) 0.0002(10) -0.0037(11)
C22 0.0226(15) 0.0330(17) 0.0321(17) -0.0172(14) -0.0003(12) -0.0027(13)
C67 0.034(2) 0.050(2) 0.064(3) -0.039(2) -0.0010(18) -0.0004(17)
C71 0.0247(19) 0.080(3) 0.074(3) -0.056(3) 0.0123(19) -0.004(2)
C75 0.0247(18) 0.075(3) 0.053(2) -0.040(2) 0.0162(16) -0.0181(19)
C41 0.0198(15) 0.046(2) 0.0306(16) -0.0196(15) 0.0065(12) -0.0123(14)
C5 0.0226(14) 0.0180(13) 0.0276(15) -0.0111(11) 0.0076(11) -0.0039(11)
O45 0.0417(18) 0.055(2) 0.0297(15) -0.0113(14) 0.0055(13) -0.0297(16)
C6 0.0261(15) 0.0219(14) 0.0188(13) -0.0092(11) -0.0016(11) -0.0018(12)
C7 0.0314(17) 0.0208(14) 0.0330(16) -0.0158(12) 0.0117(13) -0.0125(13)
C8 0.0152(13) 0.0288(15) 0.0195(13) -0.0111(11) 0.0065(10) -0.0079(11)
C9 0.0269(16) 0.0308(16) 0.0149(13) -0.0024(11) 0.0025(11) -0.0139(13)
O46 0.047(2) 0.0382(19) 0.046(2) -0.0180(16) 0.0028(16) -0.0224(16)
C10 0.0152(13) 0.0177(13) 0.0188(13) -0.0021(10) 0.0021(10) 0.0004(10)
C11 0.0258(16) 0.0362(17) 0.0156(13) -0.0085(12) 0.0051(11) -0.0097(13)
O47 0.049(2) 0.0401(19) 0.0403(18) -0.0184(15) 0.0021(15) -0.0227(16)
C12 0.0338(17) 0.0307(16) 0.0148(13) -0.0004(11) -0.0021(11) -0.0147(14)
C13 0.0272(16) 0.0360(17) 0.0136(13) -0.0049(12) -0.0008(11) -0.0111(13)
C14 0.023(3) 0.020(3) 0.024(3) 0.000(3) 0.002(3) -0.010(3)
C15 0.0163(14) 0.0348(17) 0.0277(15) -0.0116(13) 0.0007(11) -0.0052(12)
C16 0.0141(13) 0.0273(16) 0.0283(15) -0.0014(12) 0.0043(11) -0.0057(12)
C17 0.0242(15) 0.0220(14) 0.0144(12) 0.0008(10) 0.0021(10) -0.0126(12)
C93 0.0140(13) 0.0202(14) 0.0253(14) -0.0017(11) 0.0014(10) -0.0027(11)
C19 0.0286(16) 0.0146(13) 0.0338(16) -0.0009(12) 0.0037(13) -0.0087(12)
C20 0.0239(15) 0.0325(17) 0.0173(13) -0.0037(12) -0.0017(11) -0.0093(13)
C21 0.0182(14) 0.0301(16) 0.0239(14) -0.0130(12) 0.0052(11) -0.0070(12)
C23 0.0363(19) 0.0141(14) 0.0447(19) -0.0025(13) 0.0131(15) -0.0059(13)
C24 0.044(2) 0.0248(18) 0.067(3) -0.0186(18) 0.0170(19) -0.0025(16)
C25 0.0317(17) 0.0357(17) 0.0136(13) -0.0124(12) 0.0015(11) -0.0081(14)
C26 0.0310(17) 0.0318(17) 0.0160(13) -0.0046(12) 0.0062(11) -0.0120(14)
C27 0.0212(15) 0.0275(16) 0.0358(17) -0.0105(13) 0.0047(13) 0.0014(13)
C28 0.039(2) 0.0346(19) 0.065(2) -0.0352(18) 0.0227(18) -0.0237(16)
C30 0.0268(16) 0.0242(15) 0.0239(14) -0.0054(12) 0.0050(12) -0.0145(13)
C31 0.0161(14) 0.0322(17) 0.0304(16) -0.0031(13) 0.0010(11) -0.0109(13)
C32 0.0180(14) 0.0325(17) 0.0290(15) -0.0124(13) 0.0036(11) -0.0089(13)
C33 0.0308(18) 0.0280(17) 0.057(2) -0.0226(16) 0.0115(16) -0.0175(14)
C34 0.054(2) 0.0303(18) 0.047(2) -0.0279(16) 0.0186(17) -0.0236(17)
C35 0.0212(15) 0.0380(18) 0.0205(14) -0.0041(13) -0.0054(11) -0.0062(13)
C36 0.0266(17) 0.0227(16) 0.049(2) -0.0105(15) 0.0065(15) 0.0037(13)
C38 0.0401(19) 0.0315(17) 0.0387(18) -0.0247(14) 0.0150(14) -0.0242(15)
C39 0.0191(14) 0.0357(17) 0.0227(14) -0.0043(12) -0.0052(11) -0.0069(13)
C40 0.033(3) 0.026(3) 0.023(3) 0.001(3) -0.001(3) -0.006(3)
C89 0.046(4) 0.038(4) 0.030(4) 0.006(3) 0.010(3) -0.005(3)
C91 0.059(4) 0.045(4) 0.038(3) 0.013(3) 0.009(3) -0.006(3)
C86 0.059(4) 0.033(4) 0.042(4) 0.011(3) -0.004(4) -0.007(4)
C78 0.047(4) 0.029(3) 0.037(4) 0.003(3) -0.015(3) -0.003(3)
C47 0.034(3) 0.028(3) 0.024(3) -0.001(3) -0.008(3) -0.007(3)
C42 0.060(3) 0.0288(18) 0.052(2) -0.0206(16) 0.0236(19) -0.0307(18)
C44 0.052(2) 0.0129(14) 0.046(2) -0.0056(13) 0.0157(17) -0.0119(15)
C45 0.020(2) 0.031(3) 0.0225(19) -0.004(2) -0.0056(17) -0.011(2)
C46 0.057(3) 0.0189(16) 0.059(2) -0.0171(16) 0.019(2) -0.0117(16)
C49 0.0262(19) 0.031(2) 0.040(2) -0.0192(16) 0.0123(16) -0.0148(15)
C48 0.038(2) 0.035(2) 0.052(3) -0.0248(19) 0.0156(19) -0.0235(18)
C62 0.044(2) 0.026(2) 0.055(3) -0.0128(19) 0.014(2) -0.0211(18)
C79 0.033(2) 0.028(2) 0.051(2) -0.0061(18) 0.0066(18) -0.0137(18)
C66 0.0270(19) 0.027(2) 0.039(2) -0.0041(17) 0.0055(17) -0.0138(16)
C52 0.0209(17) 0.0232(16) 0.034(2) -0.0126(15) 0.0063(15) -0.0099(14)
C53 0.0231(16) 0.0344(18) 0.0290(16) -0.0038(13) -0.0010(12) -0.0128(14)
C55 0.026(3) 0.054(3) 0.0162(19) -0.0030(18) -0.005(2) -0.022(2)
C56 0.0368(18) 0.0289(16) 0.0204(14) 0.0026(12) 0.0015(12) -0.0177(14)
C58 0.034(3) 0.046(4) 0.028(2) -0.023(3) -0.001(2) -0.005(3)
C59 0.034(2) 0.041(3) 0.031(3) -0.022(2) -0.003(2) -0.011(2)
C60 0.0229(17) 0.0282(18) 0.0308(18) -0.0091(15) 0.0039(14) -0.0111(14)
C61 0.022(2) 0.035(3) 0.0231(19) -0.003(2) -0.0081(18) -0.015(2)
C63 0.032(3) 0.033(3) 0.046(2) -0.018(2) 0.0043(19) -0.016(2)
C64 0.0256(17) 0.0340(18) 0.0414(19) -0.0060(15) 0.0035(14) -0.0118(14)
C57 0.0206(15) 0.0337(17) 0.0244(15) -0.0006(12) -0.0036(11) -0.0110(13)
C69 0.0375(19) 0.050(2) 0.0226(15) -0.0048(14) 0.0018(13) -0.0235(17)
C80 0.064(3) 0.073(3) 0.041(2) -0.010(2) 0.022(2) -0.046(3)
C84 0.066(3) 0.051(3) 0.061(3) -0.005(2) 0.010(2) -0.038(2)
C77 0.046(2) 0.035(2) 0.056(2) -0.0110(18) 0.0078(19) -0.0169(18)
C65 0.0382(19) 0.0329(17) 0.0214(14) -0.0009(12) 0.0037(13) -0.0206(15)
C68 0.031(2) 0.047(2) 0.0151(17) -0.0076(16) 0.0024(15) -0.021(2)
C72 0.089(4) 0.074(3) 0.028(2) -0.017(2) 0.016(2) -0.049(3)
C50 0.056(2) 0.055(2) 0.0247(17) -0.0091(16) 0.0093(16) -0.035(2)
C43 0.0406(19) 0.0348(18) 0.0270(16) -0.0115(13) 0.0150(14) -0.0238(16)
C54 0.048(2) 0.040(2) 0.038(2) -0.0147(16) 0.0195(17) -0.0203(18)
C87 0.079(3) 0.056(3) 0.057(3) -0.028(2) 0.040(3) -0.026(3)
C82 0.122(5) 0.072(3) 0.036(2) -0.030(2) 0.041(3) -0.044(3)
C73 0.060(3) 0.0333(19) 0.0263(17) -0.0184(15) -0.0095(17) 0.0161(18)
C70 0.0317(18) 0.046(2) 0.0236(16) -0.0117(15) -0.0031(13) 0.0167(16)
C51 0.0272(16) 0.0340(18) 0.0234(15) -0.0106(13) -0.0030(12) 0.0025(14)
C29 0.0295(16) 0.0204(14) 0.0169(13) -0.0089(11) -0.0019(11) 0.0014(12)
C37 0.049(2) 0.0230(16) 0.0280(16) -0.0116(13) -0.0027(14) -0.0069(15)
C76 0.061(3) 0.0282(18) 0.0358(19) -0.0158(15) -0.0114(18) -0.0042(17)
C81 0.038(3) 0.037(2) 0.032(2) -0.0016(18) -0.0061(18) -0.007(2)
C88 0.049(3) 0.066(3) 0.068(3) -0.036(3) -0.017(3) -0.002(3)
C85 0.044(2) 0.048(3) 0.056(3) -0.028(2) 0.001(2) -0.016(2)
C74 0.027(2) 0.038(2) 0.058(2) -0.0284(19) 0.0011(18) -0.0112(17)
C83 0.027(2) 0.038(2) 0.068(3) -0.029(2) 0.007(2) -0.0119(18)
C90 0.028(2) 0.046(3) 0.091(3) -0.034(3) 0.000(2) -0.015(2)
C92 0.037(2) 0.055(3) 0.088(3) -0.034(3) -0.018(2) -0.013(2)
C18 0.119(9) 0.069(6) 0.034(4) 0.000(4) -0.012(5) -0.072(7)
O13 0.051(3) 0.040(3) 0.040(3) -0.015(2) -0.002(2) -0.020(3)
O48 0.094(15) 0.079(14) 0.056(11) 0.023(9) -0.029(10) -0.002(11)
O42A 0.033(5) 0.037(5) 0.045(5) -0.014(5) 0.009(5) -0.012(4)
O45A 0.034(7) 0.070(9) 0.072(9) -0.029(8) -0.011(7) -0.011(7)
C48A 0.036(5) 0.027(4) 0.053(5) -0.005(4) 0.011(4) -0.019(4)
C49A 0.026(4) 0.031(5) 0.046(5) -0.002(4) 0.008(4) -0.012(4)
C52A 0.025(4) 0.028(4) 0.038(4) -0.008(4) 0.010(4) -0.012(3)
C66A 0.027(4) 0.027(4) 0.039(4) -0.016(4) 0.014(4) -0.018(4)
C79A 0.036(4) 0.029(4) 0.045(4) -0.018(4) 0.012(4) -0.016(4)
C62A 0.037(4) 0.029(4) 0.048(4) -0.015(4) 0.015(4) -0.020(4)
C60A 0.028(4) 0.033(4) 0.042(4) -0.015(4) 0.004(4) -0.011(4)
C90A 0.049(5) 0.069(5) 0.075(5) -0.033(4) -0.011(4) -0.009(4)
C92A 0.053(6) 0.083(6) 0.075(6) -0.023(6) -0.005(6) -0.016(6)
C88A 0.065(8) 0.094(8) 0.084(8) -0.014(7) 0.009(7) -0.022(7)
C85A 0.052(6) 0.074(6) 0.074(6) -0.015(6) 0.000(6) -0.026(5)
C74A 0.037(4) 0.051(4) 0.059(4) -0.022(4) 0.002(4) -0.018(4)
C83A 0.040(4) 0.058(4) 0.073(4) -0.031(4) -0.005(4) -0.008(3)
O46A 0.042(6) 0.036(6) 0.027(5) -0.011(5) -0.001(4) -0.024(5)
C63A 0.034(5) 0.040(5) 0.053(5) -0.017(5) 0.005(4) -0.016(5)
O47A 0.050(6) 0.039(6) 0.089(7) -0.021(5) -0.002(6) -0.021(5)
O49 0.045(2) 0.082(3) 0.089(3) -0.045(3) -0.004(2) -0.017(2)
C86A 0.055(4) 0.039(4) 0.049(3) 0.014(3) -0.006(3) -0.006(3)
C78A 0.049(3) 0.031(3) 0.036(4) -0.004(3) -0.011(3) -0.001(3)
C47A 0.031(3) 0.026(3) 0.025(3) -0.002(3) -0.012(3) -0.003(3)
C40A 0.034(3) 0.026(3) 0.027(3) 0.007(2) 0.000(2) -0.008(2)
C89A 0.041(4) 0.052(4) 0.037(3) 0.019(3) 0.006(3) -0.001(3)
C91A 0.057(4) 0.059(4) 0.042(3) 0.025(3) 0.005(3) -0.009(4)
O32A 0.021(3) 0.015(4) 0.024(4) -0.002(3) 0.003(3) -0.004(3)
O41A 0.022(3) 0.019(4) 0.025(3) 0.001(3) 0.002(3) -0.010(2)
C14A 0.023(3) 0.017(2) 0.024(3) -0.005(2) 0.000(2) -0.006(2)
C55A 0.020(5) 0.047(5) 0.024(4) -0.001(4) -0.006(4) -0.021(4)
C68A 0.025(4) 0.047(4) 0.020(4) 0.001(4) -0.003(4) -0.020(4)
C59A 0.033(5) 0.032(5) 0.021(5) -0.019(4) 0.000(4) -0.009(4)
C58A 0.028(5) 0.036(5) 0.026(5) -0.018(4) 0.002(4) -0.009(4)
C45A 0.024(5) 0.037(5) 0.023(4) -0.011(5) -0.007(4) -0.011(4)
C61A 0.023(5) 0.035(5) 0.025(4) -0.003(4) -0.004(4) -0.008(4)

loop_
_atom_type_symbol
_atom_type_description
_atom_type_scat_dispersion_real
_atom_type_scat_dispersion_imag
_atom_type_scat_source
C C 0.0033 0.0016 'International Tables Vol C Tables 4.2.6.8 and 6.1.1.4'
H H 0.0000 0.0000 'International Tables Vol C Tables 4.2.6.8 and 6.1.1.4'
In In -0.7276 1.3100 'International Tables Vol C Tables 4.2.6.8 and 6.1.1.4'
N N 0.0061 0.0033 'International Tables Vol C Tables 4.2.6.8 and 6.1.1.4'
O O 0.0106 0.0060 'International Tables Vol C Tables 4.2.6.8 and 6.1.1.4'

loop_
_geom_angle_atom_site_label_1
_geom_angle_atom_site_label_2
_geom_angle_atom_site_label_3
_geom_angle
_geom_angle_site_symmetry_1
_geom_angle_site_symmetry_3
_geom_angle_publ_flag
O1 In1 O9 160.14(7) . . ?
O1 In1 O11 83.98(7) . . ?
O1 In1 O22 76.83(7) . . ?
O6 In1 O1 97.12(7) . . ?
O6 In1 O9 99.94(7) . . ?
O6 In1 O11 79.07(7) . . ?
O6 In1 O22 172.29(7) . . ?
O9 In1 O11 89.32(7) . . ?
O In1 O1 92.50(7) . . ?
O In1 O6 98.29(7) . . ?
O In1 O9 95.02(7) . . ?
O In1 O11 175.27(7) . . ?
O In1 O22 86.86(8) . . ?
O22 In1 O9 85.25(7) . . ?
O22 In1 O11 95.39(7) . . ?
O1 In2 O3 93.99(7) . . ?
O1 In2 O8 83.60(7) . . ?
O1 In2 O10 171.81(7) . . ?
O1 In2 O17 79.50(7) . . ?
O2 In2 O1 99.65(7) . . ?
O2 In2 O3 94.65(7) . . ?
O2 In2 O8 80.64(7) . . ?
O2 In2 O10 82.02(7) . . ?
O2 In2 O17 175.73(7) . . ?
O3 In2 O10 77.86(7) . . ?
O3 In2 O17 81.27(7) . . ?
O8 In2 O3 174.24(7) . . ?
O8 In2 O10 104.59(7) . . ?
O8 In2 O17 103.37(7) . . ?
O17 In2 O10 98.24(7) . . ?
O3 In3 O6 101.87(7) . . ?
O3 In3 O12 177.80(7) . . ?
O3 In3 O18 80.08(7) . . ?
O3 In3 O24 82.30(7) . . ?
O5 In3 O3 100.56(7) . . ?
O5 In3 O6 99.71(7) . . ?
O5 In3 O12 78.38(7) . . ?
O5 In3 O18 177.91(7) . . ?
O5 In3 O24 82.60(7) . . ?
O6 In3 O12 80.23(7) . . ?
O6 In3 O18 82.07(7) . . ?
O6 In3 O24 174.69(7) . . ?
O18 In3 O12 100.91(7) . . ?
O24 In3 O12 95.63(7) . . ?
O24 In3 O18 95.53(7) . . ?
O4 In4 O6 101.81(7) . . ?
O4 In4 O11 75.12(7) . . ?
O4 In4 O15 170.10(8) . . ?
O4 In4 O18 79.88(7) . . ?
O4 In4 O39 82.07(7) . . ?
O4 In4 N1 111.34(8) . . ?
O6 In4 O11 73.00(6) . . ?
O6 In4 O18 77.18(6) . . ?
O6 In4 O39 153.43(7) . . ?
O6 In4 N1 125.38(7) . . ?
O15 In4 O6 76.41(7) . . ?
O15 In4 O11 113.12(7) . . ?
O15 In4 O18 90.25(7) . . ?
O15 In4 O39 95.22(7) . . ?
O15 In4 N1 76.92(8) . . ?
O18 In4 O11 135.69(7) . . ?
O18 In4 N1 148.87(7) . . ?
O39 In4 O11 132.59(7) . . ?
O39 In4 O18 77.70(7) . . ?
O39 In4 N1 75.43(8) . . ?
N1 In4 O11 75.17(7) . . ?
O2 In5 O8 75.72(6) . . ?
O2 In5 O16 74.93(7) . . ?
O2 In5 N7 146.79(8) . . ?
O8 In5 N7 133.69(8) . . ?
O16 In5 O8 139.87(7) . . ?
O16 In5 N7 71.92(8) . . ?
O21 In5 O2 101.89(7) . . ?
O21 In5 O8 75.90(7) . . ?
O21 In5 O16 84.06(8) . . ?
O21 In5 O23 170.34(8) . . ?
O21 In5 O26 99.83(8) . . ?
O21 In5 N7 76.77(8) . . ?
O23 In5 O2 75.88(7) . . ?
O23 In5 O8 112.16(7) . . ?
O23 In5 O16 86.29(8) . . ?
O23 In5 O26 87.66(8) . . ?
O23 In5 N7 99.83(8) . . ?
O26 In5 O2 138.06(7) . . ?
O26 In5 O8 75.43(7) . . ?
O26 In5 O16 143.06(7) . . ?
O26 In5 N7 73.32(8) . . ?
O1 In6 O8 78.32(6) . . ?
O1 In6 O22 73.59(6) . . ?
O1 In6 N3 130.72(8) . . ?
O8 In6 N3 145.82(7) . . ?
O21 In6 O1 102.60(7) . . ?
O21 In6 O8 76.10(7) . . ?
O21 In6 O22 82.95(8) . . ?
O21 In6 O28 174.71(8) . . ?
O21 In6 O31 90.48(8) . . ?
O21 In6 N3 108.13(9) . . ?
O22 In6 O8 140.09(7) . . ?
O22 In6 N3 73.08(8) . . ?
O28 In6 O1 75.55(7) . . ?
O28 In6 O8 98.63(7) . . ?
O28 In6 O22 101.11(8) . . ?
O28 In6 O31 88.45(8) . . ?
O28 In6 N3 76.47(9) . . ?
O31 In6 O1 145.08(7) . . ?
O31 In6 O8 73.61(7) . . ?
O31 In6 O22 140.82(7) . . ?
O31 In6 N3 72.47(8) . . ?
O1 In7 O11 77.02(6) . . ?
O1 In7 O17 75.16(6) . . ?
O1 In7 O32 138.4(6) . . ?
O1 In7 O41 152.0(5) . . ?
O1 In7 O32A 142.1(5) . . ?
O1 In7 O41A 156.7(4) . . ?
O4 In7 O1 98.82(7) . . ?
O4 In7 O11 73.67(7) . . ?
O4 In7 O17 77.20(7) . . ?
O4 In7 O28 168.92(8) . . ?
O4 In7 O32 103.2(10) . . ?
O4 In7 O41 97.3(5) . . ?
O4 In7 O32A 99.2(8) . . ?
O4 In7 O41A 90.0(4) . . ?
O17 In7 O11 135.59(6) . . ?
O28 In7 O1 77.62(7) . . ?
O28 In7 O11 115.15(7) . . ?
O28 In7 O17 91.72(7) . . ?
O28 In7 O32 85.9(10) . . ?
O28 In7 O41 82.3(5) . . ?
O28 In7 O32A 89.7(8) . . ?
O28 In7 O41A 89.6(4) . . ?
O32 In7 O11 76.0(7) . . ?
O32 In7 O17 144.1(5) . . ?
O32 In7 O41 57.8(7) . . ?
O41 In7 O11 129.8(4) . . ?
O41 In7 O17 86.3(4) . . ?
O32A In7 O11 76.5(6) . . ?
O32A In7 O17 141.6(5) . . ?
O32A In7 O41A 55.6(6) . . ?
O41A In7 O11 126.3(4) . . ?
O41A In7 O17 86.0(4) . . ?
O3 In8 O17 76.23(6) . . ?
O3 In8 O18 73.23(6) . . ?
O3 In8 O29 151.21(7) . . ?
O3 In8 N2 128.57(7) . . ?
O4 In8 O3 100.68(7) . . ?
O4 In8 O17 76.49(7) . . ?
O4 In8 O18 77.10(7) . . ?
O4 In8 O25 173.96(8) . . ?
O4 In8 O29 82.20(7) . . ?
O4 In8 N2 109.82(8) . . ?
O17 In8 O18 134.59(6) . . ?
O17 In8 N2 72.16(7) . . ?
O25 In8 O3 76.11(7) . . ?
O25 In8 O17 107.36(7) . . ?
O25 In8 O18 97.00(7) . . ?
O25 In8 O29 98.13(8) . . ?
O25 In8 N2 76.01(8) . . ?
O29 In8 O17 131.54(7) . . ?
O29 In8 O18 79.67(7) . . ?
O29 In8 N2 75.16(8) . . ?
N2 In8 O18 152.49(7) . . ?
O2 In9 O 95.44(7) . . ?
O2 In9 O14 79.60(7) . . ?
O5 In9 O2 95.75(7) . . ?
O5 In9 O 99.56(7) . . ?
O5 In9 O14 78.94(7) . . ?
O In9 O14 174.59(7) . . ?
O16 In9 O2 79.53(7) . . ?
O16 In9 O5 168.79(8) . . ?
O16 In9 O 91.05(8) . . ?
O16 In9 O14 90.17(8) . . ?
O16 In9 O20 104.21(7) . . ?
O20 In9 O2 167.71(8) . . ?
O20 In9 O5 78.39(7) . . ?
O20 In9 O 96.18(8) . . ?
O20 In9 O14 88.63(8) . . ?
O3 In10 O10 74.02(6) . . ?
O3 In10 O24 76.16(7) . . ?
O3 In10 O33 150.23(7) . . ?
O3 In10 O36 143.08(7) . . ?
O7 In10 O3 101.02(7) . . ?
O7 In10 O10 78.21(7) . . ?
O7 In10 O24 76.49(8) . . ?
O7 In10 O25 177.00(8) . . ?
O7 In10 O33 95.45(8) . . ?
O7 In10 O36 98.61(8) . . ?
O10 In10 O24 135.92(6) . . ?
O10 In10 O33 85.45(7) . . ?
O24 In10 O33 132.26(7) . . ?
O25 In10 O3 76.40(7) . . ?
O25 In10 O10 102.38(7) . . ?
O25 In10 O24 101.28(8) . . ?
O25 In10 O33 87.53(7) . . ?
O25 In10 O36 82.80(8) . . ?
O36 In10 O10 141.05(7) . . ?
O36 In10 O24 78.48(7) . . ?
O36 In10 O33 55.95(7) . . ?
O6 In11 O12 80.13(7) . . ?
O15 In11 O6 78.79(7) . . ?
O15 In11 O12 100.14(7) . . ?
O19 In11 O6 92.76(7) . . ?
O19 In11 O12 77.88(7) . . ?
O19 In11 O15 171.54(7) . . ?
O19 In11 O27 92.14(8) . . ?
O19 In11 O35 99.01(8) . . ?
O27 In11 O6 94.72(7) . . ?
O27 In11 O12 168.45(7) . . ?
O27 In11 O15 88.88(8) . . ?
O35 In11 O6 163.12(7) . . ?
O35 In11 O12 90.50(8) . . ?
O35 In11 O15 89.20(8) . . ?
O35 In11 O27 96.87(8) . . ?
O2 In12 O10 74.06(6) . . ?
O2 In12 O14 78.16(7) . . ?
O2 In12 O38 154.73(7) . . ?
O2 In12 N5 128.28(8) . . ?
O7 In12 O2 100.97(7) . . ?
O7 In12 O10 73.95(7) . . ?
O7 In12 O14 79.53(7) . . ?
O7 In12 O23 175.83(8) . . ?
O7 In12 O38 79.80(8) . . ?
O7 In12 N5 106.60(8) . . ?
O14 In12 O10 136.63(7) . . ?
O14 In12 O38 77.16(8) . . ?
O14 In12 N5 148.92(8) . . ?
O23 In12 O2 77.25(7) . . ?
O23 In12 O10 108.93(7) . . ?
O23 In12 O14 96.38(7) . . ?
O23 In12 O38 100.17(8) . . ?
O23 In12 N5 77.31(8) . . ?
O38 In12 O10 129.15(7) . . ?
N5 In12 O10 72.85(7) . . ?
N5 In12 O38 74.17(8) . . ?
O5 In13 O12 72.25(6) . . ?
O5 In13 O20 75.27(7) . . ?
O5 In13 O43 140.11(7) . . ?
O5 In13 N4 147.11(8) . . ?
O19 In13 O5 99.47(7) . . ?
O19 In13 O12 72.43(7) . . ?
O19 In13 O20 92.51(8) . . ?
O19 In13 O30 176.89(8) . . ?
O19 In13 O43 94.72(8) . . ?
O19 In13 N4 76.46(8) . . ?
O20 In13 O12 141.00(7) . . ?
O20 In13 O43 141.28(7) . . ?
O20 In13 N4 72.36(8) . . ?
O30 In13 O5 77.69(7) . . ?
O30 In13 O12 105.33(7) . . ?
O30 In13 O20 87.99(8) . . ?
O30 In13 O43 86.79(8) . . ?
O30 In13 N4 106.60(8) . . ?
O43 In13 O12 76.98(7) . . ?
O43 In13 N4 72.53(8) . . ?
N4 In13 O12 133.87(8) . . ?
O5 In14 O14 75.97(7) . . ?
O5 In14 O24 73.62(6) . . ?
O5 In14 N6 123.50(9) . . ?
O7 In14 O5 99.91(7) . . ?
O7 In14 O14 78.28(7) . . ?
O7 In14 O24 73.32(7) . . ?
O7 In14 O30 173.13(7) . . ?
O7 In14 O37 84.95(9) . . ?
O7 In14 N6 110.19(9) . . ?
O14 In14 O24 133.47(7) . . ?
O14 In14 N6 154.85(9) . . ?
O30 In14 O5 75.82(7) . . ?
O30 In14 O14 95.36(7) . . ?
O30 In14 O24 110.06(7) . . ?
O30 In14 N6 76.68(9) . . ?
O37 In14 O5 155.10(8) . . ?
O37 In14 O14 81.23(8) . . ?
O37 In14 O24 130.68(8) . . ?
O37 In14 O30 96.72(9) . . ?
O37 In14 N6 76.17(10) . . ?
N6 In14 O24 71.11(9) . . ?
O8 In15 O34 104.40(7) . . ?
O8 In15 O40 92.57(7) . . ?
O8 In15 O42A 160.3(4) . . ?
O26 In15 O8 80.27(7) . . ?
O26 In15 O34 88.69(8) . . ?
O26 In15 O40 142.73(8) . . ?
O26 In15 O42 105.01(11) . . ?
O26 In15 O42A 87.9(4) . . ?
O31 In15 O8 79.21(7) . . ?
O31 In15 O26 104.73(9) . . ?
O31 In15 O34 166.55(9) . . ?
O31 In15 O40 109.78(9) . . ?
O31 In15 O42 91.50(10) . . ?
O31 In15 O42A 88.8(4) . . ?
O34 In15 O40 57.51(8) . . ?
O42 In15 O8 170.31(10) . . ?
O42 In15 O34 84.03(10) . . ?
O42 In15 O40 87.97(10) . . ?
O42A In15 O34 90.9(4) . . ?
O42A In15 O40 106.3(4) . . ?
In1 O1 In2 133.78(9) . . ?
In1 O1 In6 104.40(7) . . ?
In1 O1 In7 105.54(8) . . ?
In2 O1 In6 100.49(7) . . ?
In2 O1 In7 107.25(7) . . ?
In7 O1 In6 100.75(7) . . ?
In2 O2 In5 103.80(7) . . ?
In2 O2 In9 131.58(9) . . ?
In2 O2 In12 109.37(8) . . ?
In9 O2 In5 101.55(7) . . ?
In9 O2 In12 104.53(8) . . ?
In12 O2 In5 102.27(7) . . ?
In2 O3 In8 105.10(8) . . ?
In2 O3 In10 107.94(8) . . ?
In3 O3 In2 127.89(8) . . ?
In3 O3 In8 107.40(8) . . ?
In3 O3 In10 104.21(7) . . ?
In10 O3 In8 101.37(7) . . ?
In7 O4 In4 118.31(9) . . ?
In7 O4 In8 113.91(9) . . ?
In8 O4 In4 110.59(9) . . ?
In3 O5 In9 127.10(9) . . ?
In3 O5 In13 110.28(8) . . ?
In3 O5 In14 107.01(7) . . ?
In9 O5 In13 101.56(7) . . ?
In9 O5 In14 105.98(8) . . ?
In13 O5 In14 102.27(7) . . ?
In1 O6 In3 126.27(8) . . ?
In1 O6 In4 106.98(8) . . ?
In1 O6 In11 117.32(8) . . ?
In3 O6 In4 101.06(7) . . ?
In3 O6 In11 100.85(7) . . ?
In11 O6 In4 100.49(7) . . ?
In10 O7 In12 116.32(9) . . ?
In10 O7 In14 116.95(10) . . ?
In12 O7 In14 107.73(8) . . ?
In2 O8 In5 99.82(7) . . ?
In2 O8 In6 97.57(7) . . ?
In5 O8 In6 98.85(7) . . ?
In15 O8 In2 150.48(9) . . ?
In15 O8 In5 99.72(7) . . ?
In15 O8 In6 101.04(7) . . ?
C1 O9 In1 129.96(17) . . ?
In2 O10 In10 99.81(7) . . ?
In2 O10 In12 94.55(6) . . ?
In10 O10 In12 90.67(6) . . ?
C8 O10 In2 126.80(16) . . ?
C8 O10 In10 125.27(15) . . ?
C8 O10 In12 109.91(16) . . ?
In1 O11 In4 99.73(7) . . ?
In1 O11 In7 93.34(7) . . ?
In4 O11 In7 92.10(6) . . ?
C10 O11 In1 128.09(15) . . ?
C10 O11 In4 111.95(15) . . ?
C10 O11 In7 124.01(15) . . ?
In3 O12 In13 98.15(7) . . ?
In3 O12 H12 119.2 . . ?
In11 O12 In3 98.47(7) . . ?
In11 O12 In13 97.99(7) . . ?
In11 O12 H12 119.2 . . ?
In13 O12 H12 119.2 . . ?
In1 O In9 132.89(9) . . ?
In1 O H 113.6 . . ?
In9 O H 113.6 . . ?
In9 O14 In12 97.70(8) . . ?
In9 O14 In14 99.06(8) . . ?
In9 O14 H14 124.7 . . ?
In12 O14 In14 94.25(7) . . ?
In12 O14 H14 109.4 . . ?
In14 O14 H14 124.7 . . ?
C81 O14 In9 114.0(2) . . ?
C81 O14 In12 122.9(2) . . ?
C81 O14 In14 123.5(2) . . ?
In11 O15 In4 103.79(8) . . ?
C31 O15 In4 114.97(17) . . ?
C31 O15 In11 121.32(17) . . ?
In9 O16 In5 101.13(7) . . ?
C68 O16 In5 122.4(2) . . ?
C68 O16 In9 134.1(2) . . ?
C68A O16 In5 109.6(6) . . ?
C68A O16 In9 141.1(6) . . ?
In2 O17 In7 98.07(7) . . ?
In2 O17 In8 97.34(7) . . ?
In7 O17 In8 91.97(6) . . ?
C17 O17 In2 125.14(16) . . ?
C17 O17 In7 121.39(16) . . ?
C17 O17 In8 115.87(15) . . ?
In3 O18 In4 99.32(7) . . ?
In3 O18 In8 98.83(7) . . ?
In3 O18 H18 127.0 . . ?
In4 O18 In8 92.42(7) . . ?
In4 O18 H18 125.6 . . ?
In8 O18 H18 105.1 . . ?
C18 O18 In3 118.2(4) . . ?
C18 O18 In4 119.4(5) . . ?
C18 O18 In8 123.2(4) . . ?
In11 O19 In13 111.70(8) . . ?
C3 O19 In11 131.32(18) . . ?
C3 O19 In13 115.87(17) . . ?
In9 O20 In13 101.62(8) . . ?
C2 O20 In9 131.22(17) . . ?
C2 O20 In13 121.98(17) . . ?
In6 O21 In5 108.50(8) . . ?
C58 O21 In5 116.4(4) . . ?
C58 O21 In6 127.5(5) . . ?
C58A O21 In5 114.2(13) . . ?
C58A O21 In6 134.6(15) . . ?
In1 O22 In6 102.95(7) . . ?
C5 O22 In1 127.11(17) . . ?
C5 O22 In6 118.43(16) . . ?
In12 O23 In5 104.10(8) . . ?
C15 O23 In5 128.26(18) . . ?
C15 O23 In12 114.12(17) . . ?
In3 O24 In10 97.04(7) . . ?
In3 O24 In14 96.44(7) . . ?
In10 O24 In14 92.81(7) . . ?
C38 O24 In3 123.86(18) . . ?
C38 O24 In10 124.79(17) . . ?
C38 O24 In14 114.65(19) . . ?
In10 O25 In8 106.06(8) . . ?
C25 O25 In8 115.54(18) . . ?
C25 O25 In10 129.42(18) . . ?
In15 O26 In5 103.63(8) . . ?
C61 O26 In5 119.5(3) . . ?
C61 O26 In15 129.8(3) . . ?
C61A O26 In5 120.4(8) . . ?
C61A O26 In15 115.1(8) . . ?
C1 O27 In11 135.09(19) . . ?
In7 O28 In6 104.74(8) . . ?
C19 O28 In6 114.92(18) . . ?
C19 O28 In7 131.24(19) . . ?
C20 O29 In8 107.53(16) . . ?
In13 O30 In14 103.81(8) . . ?
C44 O30 In13 126.4(2) . . ?
C44 O30 In14 112.54(19) . . ?
In15 O31 In6 106.12(8) . . ?
C33 O31 In6 122.12(18) . . ?
C33 O31 In15 131.45(18) . . ?
C14 O32 In7 86.9(15) . . ?
C6 O33 In10 88.87(17) . . ?
C30 O34 In15 92.02(18) . . ?
C53 O35 In11 124.54(19) . . ?
C6 O36 In10 94.57(17) . . ?
C24 O37 In14 106.6(2) . . ?
C36 O38 In12 105.26(18) . . ?
C35 O39 In4 107.17(17) . . ?
C30 O40 In15 90.73(18) . . ?
C14 O41 In7 88.0(14) . . ?
C60 O42 In15 127.1(3) . . ?
C65 O43 In13 119.68(17) . . ?
C16 N1 In4 106.86(17) . . ?
C16 N1 C93 113.0(2) . . ?
C16 N1 C39 110.2(2) . . ?
C93 N1 In4 107.72(16) . . ?
C93 N1 C39 109.8(2) . . ?
C39 N1 In4 109.23(18) . . ?
C9 N2 In8 109.82(16) . . ?
C9 N2 C11 111.8(2) . . ?
C9 N2 C13 111.1(2) . . ?
C11 N2 In8 105.78(17) . . ?
C11 N2 C13 110.6(2) . . ?
C13 N2 In8 107.44(17) . . ?
C7 N3 In6 108.38(17) . . ?
C23 N3 In6 106.39(18) . . ?
C23 N3 C7 110.9(3) . . ?
C28 N3 In6 107.6(2) . . ?
C28 N3 C7 110.6(2) . . ?
C28 N3 C23 112.8(3) . . ?
C12 N4 In13 108.04(17) . . ?
C12 N4 C26 112.0(2) . . ?
C12 N4 C56 110.5(2) . . ?
C26 N4 In13 106.50(16) . . ?
C56 N4 In13 108.13(17) . . ?
C56 N4 C26 111.5(2) . . ?
C21 N5 In12 110.31(17) . . ?
C21 N5 C27 109.9(2) . . ?
C21 N5 C32 111.1(2) . . ?
C27 N5 In12 109.68(19) . . ?
C27 N5 C32 110.2(2) . . ?
C32 N5 In12 105.59(17) . . ?
C34 N6 In14 111.60(19) . . ?
C42 N6 In14 104.75(18) . . ?
C42 N6 C34 111.0(3) . . ?
C46 N6 In14 107.5(2) . . ?
C46 N6 C34 109.9(3) . . ?
C46 N6 C42 111.9(3) . . ?
C45 N7 In5 104.3(3) . . ?
C55 N7 In5 109.3(3) . . ?
C55 N7 C45 110.8(4) . . ?
C59 N7 In5 103.0(3) . . ?
C59 N7 C45 112.3(4) . . ?
C59 N7 C55 116.2(4) . . ?
C55A N7 In5 111.4(10) . . ?
C55A N7 C59A 106.6(14) . . ?
C59A N7 In5 110.2(8) . . ?
C45A N7 In5 107.1(11) . . ?
C45A N7 C55A 109.9(12) . . ?
C45A N7 C59A 111.7(13) . . ?
O9 C1 O27 126.0(3) . . ?
O9 C1 C4 118.7(2) . . ?
O27 C1 C4 115.3(2) . . ?
C53 O44 H44 109.5 . . ?
O20 C2 H2A 110.0 . . ?
O20 C2 H2B 110.0 . . ?
O20 C2 C12 108.7(2) . . ?
H2A C2 H2B 108.3 . . ?
C12 C2 H2A 110.0 . . ?
C12 C2 H2B 110.0 . . ?
O19 C3 H3A 109.8 . . ?
O19 C3 H3B 109.8 . . ?
O19 C3 C26 109.4(2) . . ?
H3A C3 H3B 108.2 . . ?
C26 C3 H3A 109.8 . . ?
C26 C3 H3B 109.8 . . ?
C22 C4 C1 121.11(16) . . ?
C22 C4 C41 120.0 . . ?
C41 C4 C1 118.88(16) . . ?
C4 C22 H22 120.0 . . ?
C4 C22 C67 120.0 . . ?
C67 C22 H22 120.0 . . ?
C22 C67 H67 120.0 . . ?
C71 C67 C22 120.0 . . ?
C71 C67 H67 120.0 . . ?
C67 C71 H71 120.0 . . ?
C67 C71 C75 120.0 . . ?
C75 C71 H71 120.0 . . ?
C71 C75 H75 120.0 . . ?
C41 C75 C71 120.0 . . ?
C41 C75 H75 120.0 . . ?
C4 C41 H41 120.0 . . ?
C75 C41 C4 120.0 . . ?
C75 C41 H41 120.0 . . ?
O22 C5 H5A 109.7 . . ?
O22 C5 H5B 109.7 . . ?
O22 C5 C7 110.0(2) . . ?
H5A C5 H5B 108.2 . . ?
C7 C5 H5A 109.7 . . ?
C7 C5 H5B 109.7 . . ?
C60 O45 H45 109.5 . . ?
O33 C6 C29 121.3(3) . . ?
O36 C6 O33 120.6(3) . . ?
O36 C6 C29 118.1(2) . . ?
N3 C7 C5 110.3(2) . . ?
N3 C7 H7A 109.6 . . ?
N3 C7 H7B 109.6 . . ?
C5 C7 H7A 109.6 . . ?
C5 C7 H7B 109.6 . . ?
H7A C7 H7B 108.1 . . ?
O10 C8 H8A 109.3 . . ?
O10 C8 H8B 109.3 . . ?
O10 C8 C21 111.5(2) . . ?
H8A C8 H8B 108.0 . . ?
C21 C8 H8A 109.3 . . ?
C21 C8 H8B 109.3 . . ?
N2 C9 H9A 109.1 . . ?
N2 C9 H9B 109.1 . . ?
N2 C9 C17 112.4(2) . . ?
H9A C9 H9B 107.8 . . ?
C17 C9 H9A 109.1 . . ?
C17 C9 H9B 109.1 . . ?
O11 C10 H10A 109.4 . . ?
O11 C10 H10B 109.4 . . ?
O11 C10 C93 111.1(2) . . ?
H10A C10 H10B 108.0 . . ?
C93 C10 H10A 109.4 . . ?
C93 C10 H10B 109.4 . . ?
N2 C11 H11A 109.7 . . ?
N2 C11 H11B 109.7 . . ?
N2 C11 C25 110.0(2) . . ?
H11A C11 H11B 108.2 . . ?
C25 C11 H11A 109.7 . . ?
C25 C11 H11B 109.7 . . ?
C63 O47 H47B 109.5 . . ?
N4 C12 C2 110.6(2) . . ?
N4 C12 H12A 109.5 . . ?
N4 C12 H12B 109.5 . . ?
C2 C12 H12A 109.5 . . ?
C2 C12 H12B 109.5 . . ?
H12A C12 H12B 108.1 . . ?
N2 C13 H13A 109.6 . . ?
N2 C13 H13B 109.6 . . ?
N2 C13 C20 110.1(2) . . ?
H13A C13 H13B 108.2 . . ?
C20 C13 H13A 109.6 . . ?
C20 C13 H13B 109.6 . . ?
O32 C14 C40 111.7(18) . . ?
O41 C14 O32 122(3) . . ?
O41 C14 C40 119.7(19) . . ?
O23 C15 H15A 109.6 . . ?
O23 C15 H15B 109.6 . . ?
O23 C15 C32 110.2(2) . . ?
H15A C15 H15B 108.1 . . ?
C32 C15 H15A 109.6 . . ?
C32 C15 H15B 109.6 . . ?
N1 C16 H16A 109.5 . . ?
N1 C16 H16B 109.5 . . ?
N1 C16 C31 110.6(2) . . ?
H16A C16 H16B 108.1 . . ?
C31 C16 H16A 109.5 . . ?
C31 C16 H16B 109.5 . . ?
O17 C17 C9 110.2(2) . . ?
O17 C17 H17A 109.6 . . ?
O17 C17 H17B 109.6 . . ?
C9 C17 H17A 109.6 . . ?
C9 C17 H17B 109.6 . . ?
H17A C17 H17B 108.1 . . ?
N1 C93 C10 113.2(2) . . ?
N1 C93 H93A 108.9 . . ?
N1 C93 H93B 108.9 . . ?
C10 C93 H93A 108.9 . . ?
C10 C93 H93B 108.9 . . ?
H93A C93 H93B 107.8 . . ?
O28 C19 H19A 109.6 . . ?
O28 C19 H19B 109.6 . . ?
O28 C19 C23 110.1(2) . . ?
H19A C19 H19B 108.2 . . ?
C23 C19 H19A 109.6 . . ?
C23 C19 H19B 109.6 . . ?
O29 C20 C13 108.0(3) . . ?
O29 C20 H20A 110.1 . . ?
O29 C20 H20B 110.1 . . ?
C13 C20 H20A 110.1 . . ?
C13 C20 H20B 110.1 . . ?
H20A C20 H20B 108.4 . . ?
N5 C21 C8 113.4(2) . . ?
N5 C21 H21A 108.9 . . ?
N5 C21 H21B 108.9 . . ?
C8 C21 H21A 108.9 . . ?
C8 C21 H21B 108.9 . . ?
H21A C21 H21B 107.7 . . ?
N3 C23 C19 113.2(3) . . ?
N3 C23 H23A 108.9 . . ?
N3 C23 H23B 108.9 . . ?
C19 C23 H23A 108.9 . . ?
C19 C23 H23B 108.9 . . ?
H23A C23 H23B 107.7 . . ?
O37 C24 H24A 109.7 . . ?
O37 C24 H24B 109.7 . . ?
O37 C24 C46 109.6(3) . . ?
H24A C24 H24B 108.2 . . ?
C46 C24 H24A 109.7 . . ?
C46 C24 H24B 109.7 . . ?
O25 C25 C11 109.4(2) . . ?
O25 C25 H25A 109.8 . . ?
O25 C25 H25B 109.8 . . ?
C11 C25 H25A 109.8 . . ?
C11 C25 H25B 109.8 . . ?
H25A C25 H25B 108.2 . . ?
N4 C26 C3 113.6(2) . . ?
N4 C26 H26A 108.9 . . ?
N4 C26 H26B 108.9 . . ?
C3 C26 H26A 108.9 . . ?
C3 C26 H26B 108.9 . . ?
H26A C26 H26B 107.7 . . ?
N5 C27 H27A 109.4 . . ?
N5 C27 H27B 109.4 . . ?
N5 C27 C36 111.1(3) . . ?
H27A C27 H27B 108.0 . . ?
C36 C27 H27A 109.4 . . ?
C36 C27 H27B 109.4 . . ?
N3 C28 H28A 109.2 . . ?
N3 C28 H28B 109.2 . . ?
N3 C28 C33 112.1(3) . . ?
H28A C28 H28B 107.9 . . ?
C33 C28 H28A 109.2 . . ?
C33 C28 H28B 109.2 . . ?
O34 C30 C43 118.5(3) . . ?
O40 C30 O34 119.7(3) . . ?
O40 C30 C43 121.8(3) . . ?
O15 C31 C16 111.2(2) . . ?
O15 C31 H31A 109.4 . . ?
O15 C31 H31B 109.4 . . ?
C16 C31 H31A 109.4 . . ?
C16 C31 H31B 109.4 . . ?
H31A C31 H31B 108.0 . . ?
N5 C32 C15 110.1(2) . . ?
N5 C32 H32A 109.6 . . ?
N5 C32 H32B 109.6 . . ?
C15 C32 H32A 109.6 . . ?
C15 C32 H32B 109.6 . . ?
H32A C32 H32B 108.1 . . ?
O31 C33 C28 108.8(3) . . ?
O31 C33 H33A 109.9 . . ?
O31 C33 H33B 109.9 . . ?
C28 C33 H33A 109.9 . . ?
C28 C33 H33B 109.9 . . ?
H33A C33 H33B 108.3 . . ?
N6 C34 H34A 108.9 . . ?
N6 C34 H34B 108.9 . . ?
N6 C34 C38 113.4(3) . . ?
H34A C34 H34B 107.7 . . ?
C38 C34 H34A 108.9 . . ?
C38 C34 H34B 108.9 . . ?
O39 C35 H35A 109.9 . . ?
O39 C35 H35B 109.9 . . ?
O39 C35 C39 108.9(3) . . ?
H35A C35 H35B 108.3 . . ?
C39 C35 H35A 109.9 . . ?
C39 C35 H35B 109.9 . . ?
O38 C36 C27 107.4(3) . . ?
O38 C36 H36A 110.2 . . ?
O38 C36 H36B 110.2 . . ?
C27 C36 H36A 110.2 . . ?
C27 C36 H36B 110.2 . . ?
H36A C36 H36B 108.5 . . ?
O24 C38 C34 109.8(3) . . ?
O24 C38 H38A 109.7 . . ?
O24 C38 H38B 109.7 . . ?
C34 C38 H38A 109.7 . . ?
C34 C38 H38B 109.7 . . ?
H38A C38 H38B 108.2 . . ?
N1 C39 C35 110.6(2) . . ?
N1 C39 H39A 109.5 . . ?
N1 C39 H39B 109.5 . . ?
C35 C39 H39A 109.5 . . ?
C35 C39 H39B 109.5 . . ?
H39A C39 H39B 108.1 . . ?
C89 C40 C14 117.5(12) . . ?
C89 C40 C47 120.0 . . ?
C47 C40 C14 122.0(12) . . ?
C40 C89 H89 120.0 . . ?
C40 C89 C91 120.0 . . ?
C91 C89 H89 120.0 . . ?
C89 C91 H91 120.0 . . ?
C86 C91 C89 120.0 . . ?
C86 C91 H91 120.0 . . ?
C91 C86 H86 120.0 . . ?
C78 C86 C91 120.0 . . ?
C78 C86 H86 120.0 . . ?
C86 C78 H78 120.0 . . ?
C86 C78 C47 120.0 . . ?
C47 C78 H78 120.0 . . ?
C40 C47 H47 120.0 . . ?
C78 C47 C40 120.0 . . ?
C78 C47 H47 120.0 . . ?
N6 C42 H42A 109.6 . . ?
N6 C42 H42B 109.6 . . ?
N6 C42 C44 110.4(3) . . ?
H42A C42 H42B 108.1 . . ?
C44 C42 H42A 109.6 . . ?
C44 C42 H42B 109.6 . . ?
O30 C44 C42 109.8(3) . . ?
O30 C44 H44A 109.7 . . ?
O30 C44 H44B 109.7 . . ?
C42 C44 H44A 109.7 . . ?
C42 C44 H44B 109.7 . . ?
H44A C44 H44B 108.2 . . ?
N7 C45 H45A 109.5 . . ?
N7 C45 H45B 109.5 . . ?
N7 C45 C61 110.9(4) . . ?
H45A C45 H45B 108.0 . . ?
C61 C45 H45A 109.5 . . ?
C61 C45 H45B 109.5 . . ?
N6 C46 C24 110.0(3) . . ?
N6 C46 H46A 109.7 . . ?
N6 C46 H46B 109.7 . . ?
C24 C46 H46A 109.7 . . ?
C24 C46 H46B 109.7 . . ?
H46A C46 H46B 108.2 . . ?
C48 C49 H49 120.0 . . ?
C48 C49 C52 120.0 . . ?
C52 C49 H49 120.0 . . ?
C49 C48 H48 120.0 . . ?
C62 C48 C49 120.0 . . ?
C62 C48 H48 120.0 . . ?
C48 C62 H62 120.0 . . ?
C48 C62 C79 120.0 . . ?
C79 C62 H62 120.0 . . ?
C62 C79 H79 120.0 . . ?
C62 C79 C66 120.0 . . ?
C66 C79 H79 120.0 . . ?
C79 C66 H66 120.0 . . ?
C52 C66 C79 120.0 . . ?
C52 C66 H66 120.0 . . ?
C49 C52 C60 119.4(3) . . ?
C66 C52 C49 120.0 . . ?
C66 C52 C60 120.6(3) . . ?
O35 C53 C57 113.9(3) . . ?
O44 C53 O35 126.4(3) . . ?
O44 C53 C57 119.6(3) . . ?
N7 C55 H55A 108.3 . . ?
N7 C55 H55B 108.3 . . ?
H55A C55 H55B 107.4 . . ?
C68 C55 N7 116.0(5) . . ?
C68 C55 H55A 108.3 . . ?
C68 C55 H55B 108.3 . . ?
N4 C56 H56A 109.4 . . ?
N4 C56 H56B 109.4 . . ?
N4 C56 C65 111.0(2) . . ?
H56A C56 H56B 108.0 . . ?
C65 C56 H56A 109.4 . . ?
C65 C56 H56B 109.4 . . ?
O21 C58 H58A 109.4 . . ?
O21 C58 H58B 109.4 . . ?
O21 C58 C59 111.0(7) . . ?
H58A C58 H58B 108.0 . . ?
C59 C58 H58A 109.4 . . ?
C59 C58 H58B 109.4 . . ?
N7 C59 C58 113.5(6) . . ?
N7 C59 H59A 108.9 . . ?
N7 C59 H59B 108.9 . . ?
C58 C59 H59A 108.9 . . ?
C58 C59 H59B 108.9 . . ?
H59A C59 H59B 107.7 . . ?
O42 C60 C52 114.8(3) . . ?
O45 C60 O42 124.5(4) . . ?
O45 C60 C52 120.7(3) . . ?
O26 C61 C45 111.0(4) . . ?
O26 C61 H61A 109.4 . . ?
O26 C61 H61B 109.4 . . ?
C45 C61 H61A 109.4 . . ?
C45 C61 H61B 109.4 . . ?
H61A C61 H61B 108.0 . . ?
O46 C63 O47 124.4(5) . . ?
O46 C63 C74 117.9(5) . . ?
O47 C63 C74 117.7(4) . . ?
C57 C64 H64 120.0 . . ?
C57 C64 C77 120.0 . . ?
C77 C64 H64 120.0 . . ?
C64 C57 C53 120.69(18) . . ?
C64 C57 C69 120.0 . . ?
C69 C57 C53 119.31(18) . . ?
C57 C69 H69 120.0 . . ?
C80 C69 C57 120.0 . . ?
C80 C69 H69 120.0 . . ?
C69 C80 H80 120.0 . . ?
C69 C80 C84 120.0 . . ?
C84 C80 H80 120.0 . . ?
C80 C84 H84 120.0 . . ?
C77 C84 C80 120.0 . . ?
C77 C84 H84 120.0 . . ?
C64 C77 H77 120.0 . . ?
C84 C77 C64 120.0 . . ?
C84 C77 H77 120.0 . . ?
O43 C65 C56 108.5(3) . . ?
O43 C65 H65A 110.0 . . ?
O43 C65 H65B 110.0 . . ?
C56 C65 H65A 110.0 . . ?
C56 C65 H65B 110.0 . . ?
H65A C65 H65B 108.4 . . ?
O16 C68 C55 109.6(4) . . ?
O16 C68 H68A 109.8 . . ?
O16 C68 H68B 109.8 . . ?
C55 C68 H68A 109.8 . . ?
C55 C68 H68B 109.8 . . ?
H68A C68 H68B 108.2 . . ?
C50 C72 H72 120.0 . . ?
C50 C72 C82 120.0 . . ?
C82 C72 H72 120.0 . . ?
C72 C50 H50 120.0 . . ?
C43 C50 C72 120.0 . . ?
C43 C50 H50 120.0 . . ?
C50 C43 C30 120.46(19) . . ?
C50 C43 C54 120.0 . . ?
C54 C43 C30 119.44(19) . . ?
C43 C54 H54 120.0 . . ?
C87 C54 C43 120.0 . . ?
C87 C54 H54 120.0 . . ?
C54 C87 H87 120.0 . . ?
C54 C87 C82 120.0 . . ?
C82 C87 H87 120.0 . . ?
C72 C82 H82 120.0 . . ?
C87 C82 C72 120.0 . . ?
C87 C82 H82 120.0 . . ?
C70 C73 H73 120.0 . . ?
C70 C73 C76 120.0 . . ?
C76 C73 H73 120.0 . . ?
C73 C70 H70 120.0 . . ?
C51 C70 C73 120.0 . . ?
C51 C70 H70 120.0 . . ?
C70 C51 H51 120.0 . . ?
C70 C51 C29 120.0 . . ?
C29 C51 H51 120.0 . . ?
C51 C29 C6 120.87(17) . . ?
C51 C29 C37 120.0 . . ?
C37 C29 C6 119.05(17) . . ?
C29 C37 H37 120.0 . . ?
C76 C37 C29 120.0 . . ?
C76 C37 H37 120.0 . . ?
C73 C76 H76 120.0 . . ?
C37 C76 C73 120.0 . . ?
C37 C76 H76 120.0 . . ?
O14 C81 H81A 109.5 . . ?
O14 C81 H81B 109.5 . . ?
O14 C81 H81C 109.5 . . ?
H81A C81 H81B 109.5 . . ?
H81A C81 H81C 109.5 . . ?
H81B C81 H81C 109.5 . . ?
C85 C88 H88 120.0 . . ?
C85 C88 C92 120.0 . . ?
C92 C88 H88 120.0 . . ?
C88 C85 H85 120.0 . . ?
C88 C85 C74 120.0 . . ?
C74 C85 H85 120.0 . . ?
C85 C74 C63 120.3(3) . . ?
C85 C74 C83 120.0 . . ?
C83 C74 C63 119.7(3) . . ?
C74 C83 H83 120.0 . . ?
C90 C83 C74 120.0 . . ?
C90 C83 H83 120.0 . . ?
C83 C90 H90 120.0 . . ?
C83 C90 C92 120.0 . . ?
C92 C90 H90 120.0 . . ?
C88 C92 H92 120.0 . . ?
C90 C92 C88 120.0 . . ?
C90 C92 H92 120.0 . . ?
O18 C18 H18A 109.5 . . ?
O18 C18 H18B 109.5 . . ?
O18 C18 H18C 109.5 . . ?
H18A C18 H18B 109.5 . . ?
H18A C18 H18C 109.5 . . ?
H18B C18 H18C 109.5 . . ?
H13C O13 H13D 104.5 . . ?
H48B O48 H48C 109.5 . . ?
C60A O42A In15 109.3(13) . . ?
C60A O45A H45C 109.5 . . ?
C49A C48A H48A 120.0 . . ?
C49A C48A C62A 120.0 . . ?
C62A C48A H48A 120.0 . . ?
C48A C49A H49A 120.0 . . ?
C52A C49A C48A 120.0 . . ?
C52A C49A H49A 120.0 . . ?
C49A C52A C66A 120.0 . . ?
C49A C52A C60A 126.1(15) . . ?
C66A C52A C60A 113.9(15) . . ?
C52A C66A H66A 120.0 . . ?
C79A C66A C52A 120.0 . . ?
C79A C66A H66A 120.0 . . ?
C66A C79A H79A 120.0 . . ?
C62A C79A C66A 120.0 . . ?
C62A C79A H79A 120.0 . . ?
C48A C62A H62A 120.0 . . ?
C79A C62A C48A 120.0 . . ?
C79A C62A H62A 120.0 . . ?
O42A C60A O45A 119.8(18) . . ?
O42A C60A C52A 120.5(16) . . ?
O45A C60A C52A 119.3(16) . . ?
C92A C90A H90A 120.0 . . ?
C92A C90A C83A 120.0 . . ?
C83A C90A H90A 120.0 . . ?
C90A C92A H92A 120.0 . . ?
C88A C92A C90A 120.0 . . ?
C88A C92A H92A 120.0 . . ?
C92A C88A H88A 120.0 . . ?
C92A C88A C85A 120.0 . . ?
C85A C88A H88A 120.0 . . ?
C88A C85A H85A 120.0 . . ?
C74A C85A C88A 120.0 . . ?
C74A C85A H85A 120.0 . . ?
C85A C74A C83A 120.0 . . ?
C85A C74A C63A 125.2(11) . . ?
C83A C74A C63A 114.2(12) . . ?
C90A C83A H83A 120.0 . . ?
C74A C83A C90A 120.0 . . ?
C74A C83A H83A 120.0 . . ?
C63A O46A H46C 109.5 . . ?
O46A C63A C74A 117.3(15) . . ?
O47A C63A C74A 118.4(16) . . ?
O47A C63A O46A 124.2(17) . . ?
H49B O49 H49C 104.5 . . ?
C78A C86A H86A 120.0 . . ?
C78A C86A C91A 120.0 . . ?
C91A C86A H86A 120.0 . . ?
C86A C78A H78A 120.0 . . ?
C47A C78A C86A 120.0 . . ?
C47A C78A H78A 120.0 . . ?
C78A C47A H47A 120.0 . . ?
C40A C47A C78A 120.0 . . ?
C40A C47A H47A 120.0 . . ?
C47A C40A C14A 117.0(9) . . ?
C89A C40A C47A 120.0 . . ?
C89A C40A C14A 122.9(9) . . ?
C40A C89A H89A 120.0 . . ?
C40A C89A C91A 120.0 . . ?
C91A C89A H89A 120.0 . . ?
C86A C91A H91A 120.0 . . ?
C89A C91A C86A 120.0 . . ?
C89A C91A H91A 120.0 . . ?
C14A O32A In7 97.1(15) . . ?
C14A O41A In7 89.3(12) . . ?
O32A C14A C40A 122(2) . . ?
O32A C14A O41A 116.5(17) . . ?
O41A C14A C40A 117.1(16) . . ?
N7 C55A H55C 109.5 . . ?
N7 C55A H55D 109.5 . . ?
N7 C55A C68A 110.6(16) . . ?
H55C C55A H55D 108.1 . . ?
C68A C55A H55C 109.5 . . ?
C68A C55A H55D 109.5 . . ?
O16 C68A C55A 119.8(13) . . ?
O16 C68A H68C 107.4 . . ?
O16 C68A H68D 107.4 . . ?
C55A C68A H68C 107.4 . . ?
C55A C68A H68D 107.4 . . ?
H68C C68A H68D 106.9 . . ?
N7 C59A H59C 109.4 . . ?
N7 C59A H59D 109.4 . . ?
N7 C59A C58A 111.4(17) . . ?
H59C C59A H59D 108.0 . . ?
C58A C59A H59C 109.4 . . ?
C58A C59A H59D 109.4 . . ?
O21 C58A C59A 118(2) . . ?
O21 C58A H58C 107.7 . . ?
O21 C58A H58D 107.7 . . ?
C59A C58A H58C 107.7 . . ?
C59A C58A H58D 107.7 . . ?
H58C C58A H58D 107.1 . . ?
N7 C45A H45D 108.9 . . ?
N7 C45A H45E 108.9 . . ?
N7 C45A C61A 113.4(16) . . ?
H45D C45A H45E 107.7 . . ?
C61A C45A H45D 108.9 . . ?
C61A C45A H45E 108.9 . . ?
O26 C61A C45A 106.0(15) . . ?
O26 C61A H61C 110.5 . . ?
O26 C61A H61D 110.5 . . ?
C45A C61A H61C 110.5 . . ?
C45A C61A H61D 110.5 . . ?
H61C C61A H61D 108.7 . . ?

loop_
_geom_bond_atom_site_label_1
_geom_bond_atom_site_label_2
_geom_bond_distance
_geom_bond_site_symmetry_2
_geom_bond_publ_flag
In1 O1 2.1389(17) . ?
In1 O6 2.1358(17) . ?
In1 O9 2.1989(18) . ?
In1 O11 2.2155(19) . ?
In1 O 2.132(2) . ?
In1 O22 2.1602(18) . ?
In2 O1 2.1437(18) . ?
In2 O2 2.1164(18) . ?
In2 O3 2.1492(17) . ?
In2 O8 2.1474(17) . ?
In2 O10 2.2254(18) . ?
In2 O17 2.2093(18) . ?
In3 O3 2.1222(18) . ?
In3 O5 2.1065(18) . ?
In3 O6 2.1529(18) . ?
In3 O12 2.2167(18) . ?
In3 O18 2.1690(19) . ?
In3 O24 2.1682(19) . ?
In4 O4 2.0711(18) . ?
In4 O6 2.2547(18) . ?
In4 O11 2.3986(19) . ?
In4 O15 2.1862(19) . ?
In4 O18 2.294(2) . ?
In4 O39 2.2667(19) . ?
In4 N1 2.327(2) . ?
In5 O2 2.2014(17) . ?
In5 O8 2.2927(19) . ?
In5 O16 2.244(2) . ?
In5 O21 2.168(2) . ?
In5 O23 2.181(2) . ?
In5 O26 2.194(2) . ?
In5 N7 2.374(2) . ?
In6 O1 2.2189(17) . ?
In6 O8 2.3093(19) . ?
In6 O21 2.139(2) . ?
In6 O22 2.2411(19) . ?
In6 O28 2.158(2) . ?
In6 O31 2.200(2) . ?
In6 N3 2.396(2) . ?
In7 O1 2.1692(18) . ?
In7 O4 2.0311(18) . ?
In7 O11 2.4926(19) . ?
In7 O17 2.3869(19) . ?
In7 O28 2.109(2) . ?
In7 O32 2.34(3) . ?
In7 O41 2.38(2) . ?
In7 O32A 2.22(2) . ?
In7 O41A 2.32(2) . ?
In8 O3 2.2033(18) . ?
In8 O4 2.0669(19) . ?
In8 O17 2.3897(18) . ?
In8 O18 2.4168(19) . ?
In8 O25 2.133(2) . ?
In8 O29 2.2220(19) . ?
In8 N2 2.396(2) . ?
In9 O2 2.1294(18) . ?
In9 O5 2.1246(18) . ?
In9 O 2.149(2) . ?
In9 O14 2.250(2) . ?
In9 O16 2.0982(19) . ?
In9 O20 2.1090(19) . ?
In10 O3 2.1955(18) . ?
In10 O7 2.040(2) . ?
In10 O10 2.3662(18) . ?
In10 O24 2.376(2) . ?
In10 O25 2.127(2) . ?
In10 O33 2.391(2) . ?
In10 O36 2.270(2) . ?
In11 O6 2.1809(18) . ?
In11 O12 2.1939(19) . ?
In11 O15 2.1476(19) . ?
In11 O19 2.1096(19) . ?
In11 O27 2.146(2) . ?
In11 O35 2.113(2) . ?
In12 O2 2.1753(18) . ?
In12 O7 2.0643(19) . ?
In12 O10 2.5336(19) . ?
In12 O14 2.271(2) . ?
In12 O23 2.1409(19) . ?
In12 O38 2.360(2) . ?
In12 N5 2.354(2) . ?
In13 O5 2.1839(18) . ?
In13 O12 2.4391(19) . ?
In13 O19 2.120(2) . ?
In13 O20 2.1974(19) . ?
In13 O30 2.145(2) . ?
In13 O43 2.248(2) . ?
In13 N4 2.391(2) . ?
In14 O5 2.2140(18) . ?
In14 O7 2.088(2) . ?
In14 O14 2.305(2) . ?
In14 O24 2.482(2) . ?
In14 O30 2.206(2) . ?
In14 O37 2.187(2) . ?
In14 N6 2.385(3) . ?
In15 O8 2.1409(18) . ?
In15 O26 2.119(2) . ?
In15 O31 2.099(2) . ?
In15 O34 2.251(2) . ?
In15 O40 2.285(2) . ?
In15 O42 2.134(3) . ?
In15 O42A 2.187(17) . ?
O9 C1 1.259(3) . ?
O10 C8 1.422(3) . ?
O11 C10 1.425(3) . ?
O12 H12 1.0000 . ?
O H 0.9500 . ?
O14 H14 0.8701 . ?
O14 C81 1.460(5) . ?
O15 C31 1.419(4) . ?
O16 C68 1.388(4) . ?
O16 C68A 1.378(11) . ?
O17 C17 1.426(3) . ?
O18 H18 0.8701 . ?
O18 C18 1.483(8) . ?
O19 C3 1.416(3) . ?
O20 C2 1.404(3) . ?
O21 C58 1.406(7) . ?
O21 C58A 1.392(18) . ?
O22 C5 1.404(3) . ?
O23 C15 1.424(3) . ?
O24 C38 1.434(3) . ?
O25 C25 1.433(3) . ?
O26 C61 1.428(5) . ?
O26 C61A 1.437(15) . ?
O27 C1 1.261(3) . ?
O28 C19 1.418(3) . ?
O29 C20 1.436(4) . ?
O30 C44 1.432(4) . ?
O31 C33 1.412(4) . ?
O32 C14 1.36(3) . ?
O33 C6 1.263(4) . ?
O34 C30 1.267(4) . ?
O35 C53 1.297(4) . ?
O36 C6 1.257(4) . ?
O37 C24 1.448(5) . ?
O38 C36 1.442(4) . ?
O39 C35 1.416(4) . ?
O40 C30 1.257(4) . ?
O41 C14 1.25(3) . ?
O42 C60 1.292(5) . ?
O43 C65 1.436(4) . ?
N1 C16 1.482(4) . ?
N1 C93 1.486(4) . ?
N1 C39 1.495(4) . ?
N2 C9 1.475(4) . ?
N2 C11 1.482(4) . ?
N2 C13 1.495(4) . ?
N3 C7 1.482(4) . ?
N3 C23 1.482(4) . ?
N3 C28 1.470(4) . ?
N4 C12 1.483(4) . ?
N4 C26 1.489(4) . ?
N4 C56 1.485(4) . ?
N5 C21 1.481(4) . ?
N5 C27 1.489(4) . ?
N5 C32 1.492(4) . ?
N6 C34 1.486(5) . ?
N6 C42 1.483(4) . ?
N6 C46 1.476(5) . ?
N7 C45 1.491(6) . ?
N7 C55 1.483(7) . ?
N7 C59 1.473(6) . ?
N7 C55A 1.452(17) . ?
N7 C59A 1.483(15) . ?
N7 C45A 1.451(17) . ?
C1 C4 1.494(3) . ?
O44 H44 0.8400 . ?
O44 C53 1.221(4) . ?
C2 H2A 0.9900 . ?
C2 H2B 0.9900 . ?
C2 C12 1.521(4) . ?
C3 H3A 0.9900 . ?
C3 H3B 0.9900 . ?
C3 C26 1.527(4) . ?
C4 C22 1.3900 . ?
C4 C41 1.3900 . ?
C22 H22 0.9500 . ?
C22 C67 1.3900 . ?
C67 H67 0.9500 . ?
C67 C71 1.3900 . ?
C71 H71 0.9500 . ?
C71 C75 1.3900 . ?
C75 H75 0.9500 . ?
C75 C41 1.3900 . ?
C41 H41 0.9500 . ?
C5 H5A 0.9900 . ?
C5 H5B 0.9900 . ?
C5 C7 1.522(4) . ?
O45 H45 0.8400 . ?
O45 C60 1.233(5) . ?
C6 C29 1.502(3) . ?
C7 H7A 0.9900 . ?
C7 H7B 0.9900 . ?
C8 H8A 0.9900 . ?
C8 H8B 0.9900 . ?
C8 C21 1.521(4) . ?
C9 H9A 0.9900 . ?
C9 H9B 0.9900 . ?
C9 C17 1.524(4) . ?
O46 C63 1.253(6) . ?
C10 H10A 0.9900 . ?
C10 H10B 0.9900 . ?
C10 C93 1.530(4) . ?
C11 H11A 0.9900 . ?
C11 H11B 0.9900 . ?
C11 C25 1.513(4) . ?
O47 H47B 0.8400 . ?
O47 C63 1.268(7) . ?
C12 H12A 0.9900 . ?
C12 H12B 0.9900 . ?
C13 H13A 0.9900 . ?
C13 H13B 0.9900 . ?
C13 C20 1.517(4) . ?
C14 C40 1.518(15) . ?
C15 H15A 0.9900 . ?
C15 H15B 0.9900 . ?
C15 C32 1.512(4) . ?
C16 H16A 0.9900 . ?
C16 H16B 0.9900 . ?
C16 C31 1.527(4) . ?
C17 H17A 0.9900 . ?
C17 H17B 0.9900 . ?
C93 H93A 0.9900 . ?
C93 H93B 0.9900 . ?
C19 H19A 0.9900 . ?
C19 H19B 0.9900 . ?
C19 C23 1.524(4) . ?
C20 H20A 0.9900 . ?
C20 H20B 0.9900 . ?
C21 H21A 0.9900 . ?
C21 H21B 0.9900 . ?
C23 H23A 0.9900 . ?
C23 H23B 0.9900 . ?
C24 H24A 0.9900 . ?
C24 H24B 0.9900 . ?
C24 C46 1.507(6) . ?
C25 H25A 0.9900 . ?
C25 H25B 0.9900 . ?
C26 H26A 0.9900 . ?
C26 H26B 0.9900 . ?
C27 H27A 0.9900 . ?
C27 H27B 0.9900 . ?
C27 C36 1.506(5) . ?
C28 H28A 0.9900 . ?
C28 H28B 0.9900 . ?
C28 C33 1.521(5) . ?
C30 C43 1.490(3) . ?
C31 H31A 0.9900 . ?
C31 H31B 0.9900 . ?
C32 H32A 0.9900 . ?
C32 H32B 0.9900 . ?
C33 H33A 0.9900 . ?
C33 H33B 0.9900 . ?
C34 H34A 0.9900 . ?
C34 H34B 0.9900 . ?
C34 C38 1.512(5) . ?
C35 H35A 0.9900 . ?
C35 H35B 0.9900 . ?
C35 C39 1.511(4) . ?
C36 H36A 0.9900 . ?
C36 H36B 0.9900 . ?
C38 H38A 0.9900 . ?
C38 H38B 0.9900 . ?
C39 H39A 0.9900 . ?
C39 H39B 0.9900 . ?
C40 C89 1.3900 . ?
C40 C47 1.3900 . ?
C89 H89 0.9500 . ?
C89 C91 1.3900 . ?
C91 H91 0.9500 . ?
C91 C86 1.3900 . ?
C86 H86 0.9500 . ?
C86 C78 1.3900 . ?
C78 H78 0.9500 . ?
C78 C47 1.3900 . ?
C47 H47 0.9500 . ?
C42 H42A 0.9900 . ?
C42 H42B 0.9900 . ?
C42 C44 1.515(5) . ?
C44 H44A 0.9900 . ?
C44 H44B 0.9900 . ?
C45 H45A 0.9900 . ?
C45 H45B 0.9900 . ?
C45 C61 1.525(7) . ?
C46 H46A 0.9900 . ?
C46 H46B 0.9900 . ?
C49 H49 0.9500 . ?
C49 C48 1.3900 . ?
C49 C52 1.3900 . ?
C48 H48 0.9500 . ?
C48 C62 1.3900 . ?
C62 H62 0.9500 . ?
C62 C79 1.3900 . ?
C79 H79 0.9500 . ?
C79 C66 1.3900 . ?
C66 H66 0.9500 . ?
C66 C52 1.3900 . ?
C52 C60 1.496(4) . ?
C53 C57 1.508(3) . ?
C55 H55A 0.9900 . ?
C55 H55B 0.9900 . ?
C55 C68 1.468(7) . ?
C56 H56A 0.9900 . ?
C56 H56B 0.9900 . ?
C56 C65 1.512(4) . ?
C58 H58A 0.9900 . ?
C58 H58B 0.9900 . ?
C58 C59 1.500(8) . ?
C59 H59A 0.9900 . ?
C59 H59B 0.9900 . ?
C61 H61A 0.9900 . ?
C61 H61B 0.9900 . ?
C63 C74 1.507(6) . ?
C64 H64 0.9500 . ?
C64 C57 1.3900 . ?
C64 C77 1.3900 . ?
C57 C69 1.3900 . ?
C69 H69 0.9500 . ?
C69 C80 1.3900 . ?
C80 H80 0.9500 . ?
C80 C84 1.3900 . ?
C84 H84 0.9500 . ?
C84 C77 1.3900 . ?
C77 H77 0.9500 . ?
C65 H65A 0.9900 . ?
C65 H65B 0.9900 . ?
C68 H68A 0.9900 . ?
C68 H68B 0.9900 . ?
C72 H72 0.9500 . ?
C72 C50 1.3900 . ?
C72 C82 1.3900 . ?
C50 H50 0.9500 . ?
C50 C43 1.3900 . ?
C43 C54 1.3900 . ?
C54 H54 0.9500 . ?
C54 C87 1.3900 . ?
C87 H87 0.9500 . ?
C87 C82 1.3900 . ?
C82 H82 0.9500 . ?
C73 H73 0.9500 . ?
C73 C70 1.3900 . ?
C73 C76 1.3900 . ?
C70 H70 0.9500 . ?
C70 C51 1.3900 . ?
C51 H51 0.9500 . ?
C51 C29 1.3900 . ?
C29 C37 1.3900 . ?
C37 H37 0.9500 . ?
C37 C76 1.3900 . ?
C76 H76 0.9500 . ?
C81 H81A 0.9800 . ?
C81 H81B 0.9800 . ?
C81 H81C 0.9800 . ?
C88 H88 0.9500 . ?
C88 C85 1.3900 . ?
C88 C92 1.3900 . ?
C85 H85 0.9500 . ?
C85 C74 1.3900 . ?
C74 C83 1.3900 . ?
C83 H83 0.9500 . ?
C83 C90 1.3900 . ?
C90 H90 0.9500 . ?
C90 C92 1.3900 . ?
C92 H92 0.9500 . ?
C18 H18A 0.9800 . ?
C18 H18B 0.9800 . ?
C18 H18C 0.9800 . ?
O13 H13C 0.8700 . ?
O13 H13D 0.8700 . ?
O48 H48B 0.8699 . ?
O48 H48C 0.8701 . ?
O42A C60A 1.200(16) . ?
O45A H45C 0.8400 . ?
O45A C60A 1.252(15) . ?
C48A H48A 0.9500 . ?
C48A C49A 1.3900 . ?
C48A C62A 1.3900 . ?
C49A H49A 0.9500 . ?
C49A C52A 1.3900 . ?
C52A C66A 1.3900 . ?
C52A C60A 1.505(15) . ?
C66A H66A 0.9500 . ?
C66A C79A 1.3900 . ?
C79A H79A 0.9500 . ?
C79A C62A 1.3900 . ?
C62A H62A 0.9500 . ?
C90A H90A 0.9500 . ?
C90A C92A 1.3900 . ?
C90A C83A 1.3900 . ?
C92A H92A 0.9500 . ?
C92A C88A 1.3900 . ?
C88A H88A 0.9500 . ?
C88A C85A 1.3900 . ?
C85A H85A 0.9500 . ?
C85A C74A 1.3900 . ?
C74A C83A 1.3900 . ?
C74A C63A 1.497(17) . ?
C83A H83A 0.9500 . ?
O46A H46C 0.8400 . ?
O46A C63A 1.298(15) . ?
C63A O47A 1.230(16) . ?
O49 H49B 0.8700 . ?
O49 H49C 0.8701 . ?
C86A H86A 0.9500 . ?
C86A C78A 1.3900 . ?
C86A C91A 1.3900 . ?
C78A H78A 0.9500 . ?
C78A C47A 1.3900 . ?
C47A H47A 0.9500 . ?
C47A C40A 1.3900 . ?
C40A C89A 1.3900 . ?
C40A C14A 1.500(14) . ?
C89A H89A 0.9500 . ?
C89A C91A 1.3900 . ?
C91A H91A 0.9500 . ?
O32A C14A 1.192(18) . ?
O41A C14A 1.302(17) . ?
C55A H55C 0.9900 . ?
C55A H55D 0.9900 . ?
C55A C68A 1.490(18) . ?
C68A H68C 0.9900 . ?
C68A H68D 0.9900 . ?
C59A H59C 0.9900 . ?
C59A H59D 0.9900 . ?
C59A C58A 1.512(18) . ?
C58A H58C 0.9900 . ?
C58A H58D 0.9900 . ?
C45A H45D 0.9900 . ?
C45A H45E 0.9900 . ?
C45A C61A 1.512(17) . ?
C61A H61C 0.9900 . ?
C61A H61D 0.9900 . ?

loop_
_geom_torsion_atom_site_label_1
_geom_torsion_atom_site_label_2
_geom_torsion_atom_site_label_3
_geom_torsion_atom_site_label_4
_geom_torsion
_geom_torsion_site_symmetry_1
_geom_torsion_site_symmetry_2
_geom_torsion_site_symmetry_3
_geom_torsion_site_symmetry_4
_geom_torsion_publ_flag
In1 O9 C1 O27 28.3(4) . . . . ?
In1 O9 C1 C4 -150.34(17) . . . . ?
In1 O11 C10 C93 -152.96(17) . . . . ?
In1 O22 C5 C7 -170.32(18) . . . . ?
In2 O10 C8 C21 145.93(18) . . . . ?
In2 O17 C17 C9 151.00(19) . . . . ?
In3 O24 C38 C34 -148.4(2) . . . . ?
In4 O11 C10 C93 -29.8(2) . . . . ?
In4 O15 C31 C16 -33.2(3) . . . . ?
In4 O39 C35 C39 -56.4(3) . . . . ?
In4 N1 C16 C31 -40.3(3) . . . . ?
In4 N1 C93 C10 -45.4(3) . . . . ?
In4 N1 C39 C35 -25.8(3) . . . . ?
In5 O16 C68 C55 -22.7(6) . . . . ?
In5 O16 C68A C55A 41.2(19) . . . . ?
In5 O21 C58 C59 27.7(8) . . . . ?
In5 O21 C58A C59A 33(3) . . . . ?
In5 O23 C15 C32 -92.2(3) . . . . ?
In5 O26 C61 C45 7.0(5) . . . . ?
In5 O26 C61A C45A 31.3(16) . . . . ?
In5 N7 C45 C61 49.5(5) . . . . ?
In5 N7 C55 C68 -33.3(6) . . . . ?
In5 N7 C59 C58 43.3(5) . . . . ?
In5 N7 C55A C68A -16(2) . . . . ?
In5 N7 C59A C58A 17.8(19) . . . . ?
In5 N7 C45A C61A 43.5(17) . . . . ?
In6 O21 C58 C59 -118.3(6) . . . . ?
In6 O21 C58A C59A -126(2) . . . . ?
In6 O22 C5 C7 -33.5(3) . . . . ?
In6 O28 C19 C23 -43.5(3) . . . . ?
In6 O31 C33 C28 22.7(4) . . . . ?
In6 N3 C7 C5 -41.5(3) . . . . ?
In6 N3 C23 C19 -29.4(3) . . . . ?
In6 N3 C28 C33 42.9(4) . . . . ?
In7 O11 C10 C93 78.9(2) . . . . ?
In7 O17 C17 C9 -79.9(3) . . . . ?
In7 O28 C19 C23 97.8(3) . . . . ?
In7 O32 C14 O41 -24(3) . . . . ?
In7 O32 C14 C40 -174.9(18) . . . . ?
In7 O41 C14 O32 24(3) . . . . ?
In7 O41 C14 C40 172(2) . . . . ?
In7 O32A C14A C40A 167.8(16) . . . . ?
In7 O32A C14A O41A 12(3) . . . . ?
In7 O41A C14A C40A -168.4(17) . . . . ?
In7 O41A C14A O32A -12(3) . . . . ?
In8 O17 C17 C9 30.0(3) . . . . ?
In8 O25 C25 C11 42.9(3) . . . . ?
In8 O29 C20 C13 59.9(2) . . . . ?
In8 N2 C9 C17 43.9(3) . . . . ?
In8 N2 C11 C25 38.6(2) . . . . ?
In8 N2 C13 C20 26.9(3) . . . . ?
In9 O16 C68 C55 178.1(3) . . . . ?
In9 O16 C68A C55A -178.7(14) . . . . ?
In9 O20 C2 C12 176.9(2) . . . . ?
In10 O10 C8 C21 -71.9(3) . . . . ?
In10 O24 C38 C34 81.4(3) . . . . ?
In10 O25 C25 C11 -99.2(3) . . . . ?
In10 O33 C6 O36 -1.8(3) . . . . ?
In10 O33 C6 C29 176.9(2) . . . . ?
In10 O36 C6 O33 1.9(3) . . . . ?
In10 O36 C6 C29 -176.9(2) . . . . ?
In11 O15 C31 C16 93.0(3) . . . . ?
In11 O19 C3 C26 121.6(2) . . . . ?
In11 O27 C1 O9 12.1(4) . . . . ?
In11 O27 C1 C4 -169.24(17) . . . . ?
In11 O35 C53 O44 19.0(5) . . . . ?
In11 O35 C53 C57 -161.00(18) . . . . ?
In12 O10 C8 C21 33.8(2) . . . . ?
In12 O23 C15 C32 41.7(3) . . . . ?
In12 O38 C36 C27 58.2(3) . . . . ?
In12 N5 C21 C8 45.1(3) . . . . ?
In12 N5 C27 C36 29.6(3) . . . . ?
In12 N5 C32 C15 38.3(3) . . . . ?
In13 O19 C3 C26 -45.2(3) . . . . ?
In13 O20 C2 C12 27.2(3) . . . . ?
In13 O30 C44 C42 86.3(3) . . . . ?
In13 O43 C65 C56 -28.6(3) . . . . ?
In13 N4 C12 C2 42.9(3) . . . . ?
In13 N4 C26 C3 -25.0(3) . . . . ?
In13 N4 C56 C65 -45.1(3) . . . . ?
In14 O24 C38 C34 -31.2(3) . . . . ?
In14 O30 C44 C42 -42.5(3) . . . . ?
In14 O37 C24 C46 -58.8(3) . . . . ?
In14 N6 C34 C38 -43.6(3) . . . . ?
In14 N6 C42 C44 -42.3(3) . . . . ?
In14 N6 C46 C24 -25.5(4) . . . . ?
In15 O26 C61 C45 152.4(3) . . . . ?
In15 O26 C61A C45A 156.5(10) . . . . ?
In15 O31 C33 C28 -164.7(2) . . . . ?
In15 O34 C30 O40 2.5(3) . . . . ?
In15 O34 C30 C43 -174.8(2) . . . . ?
In15 O40 C30 O34 -2.4(3) . . . . ?
In15 O40 C30 C43 174.7(2) . . . . ?
In15 O42 C60 O45 3.3(6) . . . . ?
In15 O42 C60 C52 -176.7(2) . . . . ?
In15 O42A C60A O45A -3(3) . . . . ?
In15 O42A C60A C52A -176.2(13) . . . . ?
O9 C1 C4 C22 16.0(3) . . . . ?
O9 C1 C4 C41 -164.7(2) . . . . ?
O10 C8 C21 N5 -54.8(3) . . . . ?
O11 C10 C93 N1 52.1(3) . . . . ?
O19 C3 C26 N4 46.0(3) . . . . ?
O20 C2 C12 N4 -46.2(3) . . . . ?
O21 C58 C59 N7 -50.0(9) . . . . ?
O22 C5 C7 N3 49.9(3) . . . . ?
O23 C15 C32 N5 -54.3(3) . . . . ?
O27 C1 C4 C22 -162.76(19) . . . . ?
O27 C1 C4 C41 16.5(3) . . . . ?
O28 C19 C23 N3 48.9(4) . . . . ?
O32 C14 C40 C89 154(2) . . . . ?
O32 C14 C40 C47 -34(3) . . . . ?
O33 C6 C29 C51 -1.8(4) . . . . ?
O33 C6 C29 C37 -178.6(2) . . . . ?
O34 C30 C43 C50 170.4(2) . . . . ?
O34 C30 C43 C54 -6.0(3) . . . . ?
O35 C53 C57 C64 21.0(3) . . . . ?
O35 C53 C57 C69 -159.2(2) . . . . ?
O36 C6 C29 C51 176.9(2) . . . . ?
O36 C6 C29 C37 0.1(3) . . . . ?
O37 C24 C46 N6 57.2(4) . . . . ?
O39 C35 C39 N1 56.2(3) . . . . ?
O40 C30 C43 C50 -6.7(4) . . . . ?
O40 C30 C43 C54 176.8(2) . . . . ?
O41 C14 C40 C89 3(3) . . . . ?
O41 C14 C40 C47 175.0(19) . . . . ?
N1 C16 C31 O15 50.1(3) . . . . ?
N2 C9 C17 O17 -49.7(3) . . . . ?
N2 C11 C25 O25 -54.7(3) . . . . ?
N2 C13 C20 O29 -58.6(3) . . . . ?
N3 C28 C33 O31 -43.8(4) . . . . ?
N4 C56 C65 O43 48.8(4) . . . . ?
N5 C27 C36 O38 -61.0(3) . . . . ?
N6 C34 C38 O24 50.1(4) . . . . ?
N6 C42 C44 O30 58.7(4) . . . . ?
N7 C45 C61 O26 -39.7(6) . . . . ?
N7 C55 C68 O16 36.8(7) . . . . ?
N7 C55A C68A O16 -16(3) . . . . ?
N7 C59A C58A O21 -34(3) . . . . ?
N7 C45A C61A O26 -50(2) . . . . ?
C1 C4 C22 C67 179.3(2) . . . . ?
C1 C4 C41 C75 -179.3(2) . . . . ?
O44 C53 C57 C64 -159.0(3) . . . . ?
O44 C53 C57 C69 20.9(4) . . . . ?
C4 C22 C67 C71 0.0 . . . . ?
C22 C4 C41 C75 0.0 . . . . ?
C22 C67 C71 C75 0.0 . . . . ?
C67 C71 C75 C41 0.0 . . . . ?
C71 C75 C41 C4 0.0 . . . . ?
C41 C4 C22 C67 0.0 . . . . ?
C6 C29 C37 C76 176.8(2) . . . . ?
C7 N3 C23 C19 -147.0(2) . . . . ?
C7 N3 C28 C33 161.1(3) . . . . ?
C9 N2 C11 C25 158.1(2) . . . . ?
C9 N2 C13 C20 -93.2(3) . . . . ?
O46 C63 C74 C85 20.0(8) . . . . ?
O46 C63 C74 C83 -162.3(5) . . . . ?
C11 N2 C9 C17 -73.3(3) . . . . ?
C11 N2 C13 C20 141.9(3) . . . . ?
O47 C63 C74 C85 -160.1(4) . . . . ?
O47 C63 C74 C83 17.6(8) . . . . ?
C12 N4 C26 C3 92.9(3) . . . . ?
C12 N4 C56 C65 -163.2(3) . . . . ?
C13 N2 C9 C17 162.6(2) . . . . ?
C13 N2 C11 C25 -77.5(3) . . . . ?
C14 C40 C89 C91 172.4(15) . . . . ?
C14 C40 C47 C78 -172.1(15) . . . . ?
C16 N1 C93 C10 72.4(3) . . . . ?
C16 N1 C39 C35 -142.9(3) . . . . ?
C93 N1 C16 C31 -158.6(2) . . . . ?
C93 N1 C39 C35 92.1(3) . . . . ?
C21 N5 C27 C36 -91.8(3) . . . . ?
C21 N5 C32 C15 157.9(2) . . . . ?
C23 N3 C7 C5 75.0(3) . . . . ?
C23 N3 C28 C33 -74.1(4) . . . . ?
C26 N4 C12 C2 -74.1(3) . . . . ?
C26 N4 C56 C65 71.6(3) . . . . ?
C27 N5 C21 C8 166.1(2) . . . . ?
C27 N5 C32 C15 -80.1(3) . . . . ?
C28 N3 C7 C5 -159.2(3) . . . . ?
C28 N3 C23 C19 88.3(3) . . . . ?
C30 C43 C54 C87 176.5(2) . . . . ?
C32 N5 C21 C8 -71.7(3) . . . . ?
C32 N5 C27 C36 145.5(3) . . . . ?
C34 N6 C42 C44 -162.9(3) . . . . ?
C34 N6 C46 C24 96.1(4) . . . . ?
C39 N1 C16 C31 78.2(3) . . . . ?
C39 N1 C93 C10 -164.3(2) . . . . ?
C40 C89 C91 C86 0.0 . . . . ?
C89 C40 C47 C78 0.0 . . . . ?
C89 C91 C86 C78 0.0 . . . . ?
C91 C86 C78 C47 0.0 . . . . ?
C86 C78 C47 C40 0.0 . . . . ?
C47 C40 C89 C91 0.0 . . . . ?
C42 N6 C34 C38 72.8(3) . . . . ?
C42 N6 C46 C24 -140.0(3) . . . . ?
C45 N7 C55 C68 -147.7(6) . . . . ?
C45 N7 C59 C58 155.0(6) . . . . ?
C46 N6 C34 C38 -162.8(3) . . . . ?
C46 N6 C42 C44 73.9(4) . . . . ?
C49 C48 C62 C79 0.0 . . . . ?
C49 C52 C60 O42 -156.9(3) . . . . ?
C49 C52 C60 O45 23.1(5) . . . . ?
C48 C49 C52 C66 0.0 . . . . ?
C48 C49 C52 C60 -177.7(3) . . . . ?
C48 C62 C79 C66 0.0 . . . . ?
C62 C79 C66 C52 0.0 . . . . ?
C79 C66 C52 C49 0.0 . . . . ?
C79 C66 C52 C60 177.7(3) . . . . ?
C66 C52 C60 O42 25.4(4) . . . . ?
C66 C52 C60 O45 -154.6(3) . . . . ?
C52 C49 C48 C62 0.0 . . . . ?
C53 C57 C69 C80 -179.9(2) . . . . ?
C55 N7 C45 C61 167.0(5) . . . . ?
C55 N7 C59 C58 -76.1(7) . . . . ?
C56 N4 C12 C2 161.0(3) . . . . ?
C56 N4 C26 C3 -142.7(3) . . . . ?
C59 N7 C45 C61 -61.3(6) . . . . ?
C59 N7 C55 C68 82.6(7) . . . . ?
C63 C74 C83 C90 -177.7(4) . . . . ?
C64 C57 C69 C80 0.0 . . . . ?
C57 C64 C77 C84 0.0 . . . . ?
C57 C69 C80 C84 0.0 . . . . ?
C69 C80 C84 C77 0.0 . . . . ?
C80 C84 C77 C64 0.0 . . . . ?
C77 C64 C57 C53 179.9(2) . . . . ?
C77 C64 C57 C69 0.0 . . . . ?
C72 C50 C43 C30 -176.4(2) . . . . ?
C72 C50 C43 C54 0.0 . . . . ?
C50 C72 C82 C87 0.0 . . . . ?
C50 C43 C54 C87 0.0 . . . . ?
C43 C54 C87 C82 0.0 . . . . ?
C54 C87 C82 C72 0.0 . . . . ?
C82 C72 C50 C43 0.0 . . . . ?
C73 C70 C51 C29 0.0 . . . . ?
C70 C73 C76 C37 0.0 . . . . ?
C70 C51 C29 C6 -176.8(2) . . . . ?
C70 C51 C29 C37 0.0 . . . . ?
C51 C29 C37 C76 0.0 . . . . ?
C29 C37 C76 C73 0.0 . . . . ?
C76 C73 C70 C51 0.0 . . . . ?
C88 C85 C74 C63 177.7(4) . . . . ?
C88 C85 C74 C83 0.0 . . . . ?
C85 C88 C92 C90 0.0 . . . . ?
C85 C74 C83 C90 0.0 . . . . ?
C74 C83 C90 C92 0.0 . . . . ?
C83 C90 C92 C88 0.0 . . . . ?
C92 C88 C85 C74 0.0 . . . . ?
C48A C49A C52A C66A 0.0 . . . . ?
C48A C49A C52A C60A 179.7(16) . . . . ?
C49A C48A C62A C79A 0.0 . . . . ?
C49A C52A C66A C79A 0.0 . . . . ?
C49A C52A C60A O42A 165.3(16) . . . . ?
C49A C52A C60A O45A -8(3) . . . . ?
C52A C66A C79A C62A 0.0 . . . . ?
C66A C52A C60A O42A -15(2) . . . . ?
C66A C52A C60A O45A 171.5(16) . . . . ?
C66A C79A C62A C48A 0.0 . . . . ?
C62A C48A C49A C52A 0.0 . . . . ?
C60A C52A C66A C79A -179.7(14) . . . . ?
C90A C92A C88A C85A 0.0 . . . . ?
C92A C90A C83A C74A 0.0 . . . . ?
C92A C88A C85A C74A 0.0 . . . . ?
C88A C85A C74A C83A 0.0 . . . . ?
C88A C85A C74A C63A 171(2) . . . . ?
C85A C74A C83A C90A 0.0 . . . . ?
C85A C74A C63A O46A 0(4) . . . . ?
C85A C74A C63A O47A 175(2) . . . . ?
C83A C90A C92A C88A 0.0 . . . . ?
C83A C74A C63A O46A 171(2) . . . . ?
C83A C74A C63A O47A -14(3) . . . . ?
C63A C74A C83A C90A -171.9(19) . . . . ?
C86A C78A C47A C40A 0.0 . . . . ?
C78A C86A C91A C89A 0.0 . . . . ?
C78A C47A C40A C89A 0.0 . . . . ?
C78A C47A C40A C14A 176.6(13) . . . . ?
C47A C40A C89A C91A 0.0 . . . . ?
C47A C40A C14A O32A 12(3) . . . . ?
C47A C40A C14A O41A 167.0(15) . . . . ?
C40A C89A C91A C86A 0.0 . . . . ?
C89A C40A C14A O32A -172(2) . . . . ?
C89A C40A C14A O41A -16(3) . . . . ?
C91A C86A C78A C47A 0.0 . . . . ?
C14A C40A C89A C91A -176.4(14) . . . . ?
C55A N7 C59A C58A -103.2(19) . . . . ?
C55A N7 C45A C61A 164.8(18) . . . . ?
C59A N7 C55A C68A 104(2) . . . . ?
C59A N7 C45A C61A -77.2(19) . . . . ?
C45A N7 C55A C68A -134.9(18) . . . . ?
C45A N7 C59A C58A 136.7(19) . . . . ?

loop_
_smtbx_masks_void_nr
_smtbx_masks_void_average_x
_smtbx_masks_void_average_y
_smtbx_masks_void_average_z
_smtbx_masks_void_volume
_smtbx_masks_void_count_electrons
_smtbx_masks_void_content
1 -0.626 0.000 0.000 516.5 133.8 '8 MeOH'
2 0.067 0.214 0.619 16.7 0.0 '1 ?'
3 -0.067 0.786 0.381 16.7 0.0 '1 ?'
4 0.433 -0.109 0.390 84.9 0.0 ?
5 0.567 0.109 0.610 84.9 1.5 ?
